data_7011134
loop_
_publ_author_name
'Michael I. Bruce'
'Karine Costuas'
'Jean-Fran\,cois Halet'
'Ben C. Hall'
'Paul J. Low'
'Brian K. Nicholson'
'Brian W. Skelton'
'Allan H. White'

_publ_section_title
;
 Preparation of buta-1,3-diynyl complexes of platinum(II) and their use
 in the construction of neutral molecular squares: synthesis,
 structural and theoretical characterisation of
 cyclo-{Pt(\m-CCCC)(dppe)}4 and related chemistry
;
_journal_issue 3
_journal_name_full 'J. Chem. Soc., Dalton Trans.'
_journal_page_first 383
_journal_page_last 398
_journal_paper_doi 10.1039/b107929h
_journal_year 2002
_chemical_formula_sum 'C140 H156 O10 P8 Pt4 S10'
_chemical_formula_weight 3347.55
_space_group_IT_number 2
_symmetry_cell_setting triclinic
_symmetry_space_group_name_Hall '-P 1'
_symmetry_space_group_name_H-M 'P -1'
_audit_creation_date 97-04-28
_audit_creation_method Xtal3.6
_cell_angle_alpha 70.582(3)
_cell_angle_beta 68.705(3)
_cell_angle_gamma 87.309(3)
_cell_formula_units_Z 1
_cell_length_a 13.127(2)
_cell_length_b 17.201(3)
_cell_length_c 17.570(3)
_cell_measurement_reflns_used 8192
_cell_measurement_temperature 153
_cell_measurement_theta_max 29
_cell_measurement_theta_min 2
_cell_volume 3473.8(10)
_computing_cell_refinement 'Siemens SAINT (Siemens, 1995)'
_computing_data_collection 'Siemens SMART (Siemens, 1995)'
_computing_data_reduction xtal
_computing_molecular_graphics xtal
_computing_publication_material 'xtal BONDLA CIFIO'
_computing_structure_refinement 'xtal CRYLSQ'
_computing_structure_solution xtal
_diffrn_ambient_temperature 153
_diffrn_measurement_device_type
;
Bruker SMART CCD diffractometer
;
_diffrn_measurement_method '\w scans'
_diffrn_radiation_detector 'CCD area detector'
_diffrn_radiation_monochromator graphite
_diffrn_radiation_source 'sealed tube'
_diffrn_radiation_type 'Mo K\a'
_diffrn_radiation_wavelength .71073
_diffrn_reflns_av_R_equivalents .056
_diffrn_reflns_av_sigmaI/netI .111
_diffrn_reflns_limit_h_max 18
_diffrn_reflns_limit_h_min -16
_diffrn_reflns_limit_k_max 23
_diffrn_reflns_limit_k_min -21
_diffrn_reflns_limit_l_max 23
_diffrn_reflns_limit_l_min 0
_diffrn_reflns_number 40676
_diffrn_reflns_theta_max 29.38
_diffrn_reflns_theta_min 1.26
_diffrn_standards_decay_% 0
_exptl_absorpt_coefficient_mu 4.313
_exptl_absorpt_correction_T_max 0.914
_exptl_absorpt_correction_T_min 0.633
_exptl_absorpt_correction_type multi-scan
_exptl_absorpt_process_details
;
SADABS; Sheldrick, 1996
;
_exptl_crystal_colour colourless
_exptl_crystal_density_diffrn 1.6
_exptl_crystal_description block
_exptl_crystal_F_000 1668
_exptl_crystal_size_max .3
_exptl_crystal_size_mid .2
_exptl_crystal_size_min .1
_refine_diff_density_max 3.431
_refine_diff_density_min -2.85
_refine_ls_goodness_of_fit_all 1.917
_refine_ls_goodness_of_fit_ref 1.938
_refine_ls_hydrogen_treatment noref
_refine_ls_matrix_type atomblock
_refine_ls_number_constraints 0
_refine_ls_number_parameters 834
_refine_ls_number_reflns 11568
_refine_ls_number_restraints 12
_refine_ls_R_factor_all .103
_refine_ls_R_factor_gt .061
_refine_ls_shift/su_max .031
_refine_ls_shift/su_mean .002
_refine_ls_structure_factor_coef F
_refine_ls_weighting_scheme calc
_refine_ls_wR_factor_all .084
_refine_ls_wR_factor_ref .069
_reflns_d_resolution_high .724
_reflns_d_resolution_low 16.113
_reflns_Friedel_coverage 0
_reflns_limit_h_max 18
_reflns_limit_h_min 0
_reflns_limit_k_max 23
_reflns_limit_k_min -22
_reflns_limit_l_max 23
_reflns_limit_l_min -21
_reflns_number_gt 11568
_reflns_number_total 17074
_reflns_threshold_expression 'F    > 4.00 sig(F   )'
_cod_data_source_file b107929h.txt
_cod_data_source_block br669
_cod_original_sg_symbol_Hall -p_1
_cod_original_sg_symbol_H-M P_-1
_cod_database_code 7011134

loop_
_symmetry_equiv_pos_as_xyz
+x,+y,+z
-x,-y,-z

loop_
_atom_site_label
_atom_site_fract_x
_atom_site_fract_y
_atom_site_fract_z
_atom_site_U_iso_or_equiv
_atom_site_adp_type
_atom_site_calc_flag
_atom_site_calc_attached_atom
_atom_site_occupancy
_atom_site_disorder_assembly
_atom_site_disorder_group
Pt1 .78669(3) .29266(2) -.11510(2) .0314(3) Uani ? ? 1.00000 ? ?
Pt2 .61834(3) -.12809(2) .27138(2) .0294(3) Uani ? ? 1.00000 ? ?
P11 .8986(2) .34608(17) -.06818(18) .044(3) Uani ? ? 1.00000 ? ?
C111 .9673(11) .4444(7) -.1540(9) .071(15) Uani ? ? 1.00000 ? ?
C1111 1.0144(8) .2901(7) -.0543(6) .044(10) Uani ? ? 1.00000 ? ?
C1112 1.0461(9) .2281(8) -.0918(7) .054(12) Uani ? ? 1.00000 ? ?
C1113 1.1414(10) .1893(8) -.0932(8) .068(14) Uani ? ? 1.00000 ? ?
C1114 1.2032(11) .2097(9) -.0555(8) .080(16) Uani ? ? 1.00000 ? ?
C1115 1.1758(10) .2682(10) -.0174(8) .083(16) Uani ? ? 1.00000 ? ?
C1116 1.0780(9) .3097(8) -.0141(7) .065(13) Uani ? ? 1.00000 ? ?
C1121 .8316(9) .3681(7) .0284(7) .052(13) Uani ? ? 1.00000 ? ?
C1125 .7615(18) .4586(11) .1136(12) .13(3) Uani ? ? 1.00000 ? ?
C1122 .7750(11) .3027(10) .1055(9) .088(18) Uani ? ? 1.00000 ? ?
C1126 .8213(17) .4447(10) .0358(11) .12(3) Uani ? ? 1.00000 ? ?
C1124 .7069(13) .3960(12) .1829(10) .10(2) Uani ? ? 1.00000 ? ?
C1123 .7144(13) .3171(13) .1805(11) .12(2) Uani ? ? 1.00000 ? ?
P12 .8331(2) .41584(17) -.22859(17) .043(3) Uani ? ? 1.00000 ? ?
C121 .8903(10) .4874(7) -.1946(7) .061(13) Uani ? ? 1.00000 ? ?
C1211 .7312(8) .4690(6) -.2685(6) .039(9) Uani ? ? 1.00000 ? ?
C1212 .6784(9) .4315(6) -.3053(7) .047(11) Uani ? ? 1.00000 ? ?
C1213 .5981(9) .4704(7) -.3343(7) .052(12) Uani ? ? 1.00000 ? ?
C1214 .5694(9) .5464(7) -.3295(7) .058(12) Uani ? ? 1.00000 ? ?
C1215 .6200(10) .5837(7) -.2950(8) .061(13) Uani ? ? 1.00000 ? ?
C1216 .7013(10) .5472(7) -.2655(8) .059(14) Uani ? ? 1.00000 ? ?
C1221 .9409(8) .4070(7) -.3253(6) .047(10) Uani ? ? 1.00000 ? ?
C1222 .9428(9) .3371(7) -.3446(6) .051(10) Uani ? ? 1.00000 ? ?
C1223 1.0204(9) .3295(7) -.4185(8) .060(13) Uani ? ? 1.00000 ? ?
C1224 1.1010(9) .3936(8) -.4757(7) .066(13) Uani ? ? 1.00000 ? ?
C1225 1.1004(10) .4637(9) -.4565(9) .080(15) Uani ? ? 1.00000 ? ?
C1226 1.0227(9) .4726(8) -.3820(8) .067(13) Uani ? ? 1.00000 ? ?
C11 .7507(8) .1844(6) -.0143(6) .034(9) Uani ? ? 1.00000 ? ?
C12 .7250(8) .1205(6) .0423(6) .038(9) Uani ? ? 1.00000 ? ?
C13 .6926(8) .0437(6) .1092(6) .036(9) Uani ? ? 1.00000 ? ?
C14 .6630(7) -.0214(6) .1693(6) .036(9) Uani ? ? 1.00000 ? ?
P21 .5738(2) -.24694(14) .38872(15) .027(2) Uani ? ? 1.00000 ? ?
C211 .6481(8) -.2377(6) .4576(6) .035(9) Uani ? ? 1.00000 ? ?
C2111 .6245(7) -.3392(6) .3615(6) .031(9) Uani ? ? 1.00000 ? ?
C2112 .6737(9) -.3333(6) .2764(6) .042(10) Uani ? ? 1.00000 ? ?
C2113 .7199(9) -.4004(7) .2561(7) .051(11) Uani ? ? 1.00000 ? ?
C2114 .7138(8) -.4747(6) .3193(6) .041(10) Uani ? ? 1.00000 ? ?
C2115 .6602(8) -.4822(6) .4049(7) .045(10) Uani ? ? 1.00000 ? ?
C2116 .6150(9) -.4146(6) .4266(6) .042(10) Uani ? ? 1.00000 ? ?
C2121 .4279(8) -.2780(5) .4611(6) .036(9) Uani ? ? 1.00000 ? ?
C2122 .3582(8) -.2939(6) .4243(6) .040(10) Uani ? ? 1.00000 ? ?
C2123 .2468(9) -.3170(7) .4757(7) .055(12) Uani ? ? 1.00000 ? ?
C2124 .2058(9) -.3204(6) .5599(7) .052(11) Uani ? ? 1.00000 ? ?
C2125 .2770(10) -.3039(7) .5955(7) .056(12) Uani ? ? 1.00000 ? ?
C2126 .3915(9) -.2825(6) .5462(6) .042(10) Uani ? ? 1.00000 ? ?
P22 .7485(2) -.10046(17) .31899(17) .040(3) Uani ? ? 1.00000 ? ?
C221 .7609(8) -.1980(6) .3980(6) .039(10) Uani ? ? 1.00000 ? ?
C2211 .7191(10) -.0290(7) .3784(7) .056(12) Uani ? ? 1.00000 ? ?
C2212 .677(2) .0353(14) .3539(15) .06(3) Uani ? ? .50000 ? ?
C2213 .665(3) .0956(17) .394(2) .10(4) Uani ? ? .50000 ? ?
C2214 .6994(19) .0793(13) .4604(13) .05(2) Uani ? ? .50000 ? ?
C2215 .745(3) .0068(17) .4945(18) .11(4) Uani ? ? .50000 ? ?
C2216 .762(2) -.0453(15) .4482(15) .06(3) Uani ? ? .50000 ? ?
C2212' .599(2) -.0062(17) .4068(17) .07(3) Uani ? ? .50000 ? ?
C2213' .571(3) .045(2) .460(2) .12(5) Uani ? ? .50000 ? ?
C2214' .634(3) .0773(14) .4823(13) .08(3) Uani ? ? .50000 ? ?
C2215' .754(2) .057(2) .442(2) .10(4) Uani ? ? .50000 ? ?
C2216' .784(2) .0140(17) .391(2) .08(4) Uani ? ? .50000 ? ?
C2221 .8834(9) -.0635(7) .2378(7) .053(12) Uani ? ? 1.00000 ? ?
C2222 .8994(10) .0174(9) .1818(8) .077(14) Uani ? ? 1.00000 ? ?
C2223 .9964(11) .0473(10) .1118(10) .096(18) Uani ? ? 1.00000 ? ?
C2224 1.0764(11) -.0046(11) .0972(9) .098(18) Uani ? ? 1.00000 ? ?
C2225 1.0675(11) -.0842(10) .1525(10) .092(18) Uani ? ? 1.00000 ? ?
C2226 .9665(10) -.1124(8) .2246(8) .073(15) Uani ? ? 1.00000 ? ?
C21 .5118(8) -.1620(6) .2287(6) .036(9) Uani ? ? 1.00000 ? ?
C22 .4477(8) -.1882(6) .2036(6) .042(10) Uani ? ? 1.00000 ? ?
C23 .3745(8) -.2196(6) .1793(6) .037(9) Uani ? ? 1.00000 ? ?
C24 .3139(8) -.2491(6) .1564(6) .039(9) Uani ? ? 1.00000 ? ?
C101 .4702(14) .3968(12) -.0828(10) .14(2) Uani ? ? 1.00000 ? ?
C102 .5393(13) .3714(12) .0441(14) .13(3) Uani ? ? 1.00000 ? ?
S1 .4147(3) .3620(3) .0303(3) .095(5) Uani ? ? 1.00000 ? ?
O1 .3457(9) .4203(7) .0578(7) .115(16) Uani ? ? 1.00000 ? ?
C201 .3570(14) -.0082(9) .0856(11) .10(2) Uani ? ? 1.00000 ? ?
C202 .4548(14) .1373(10) .0481(12) .13(2) Uani ? ? 1.00000 ? ?
S2 .3242(3) .0871(2) .1013(3) .076(4) Uani ? ? 1.00000 ? ?
O2 .2907(9) .0717(7) .1956(6) .105(13) Uani ? ? 1.00000 ? ?
C301 -.049(2) .1988(15) .263(2) .25(5) Uani ? ? 1.00000 ? ?
C302 .1541(19) .236(2) .2151(15) .23(4) Uani ? ? 1.00000 ? ?
S3 .0417(5) .2901(3) .2116(4) .136(8) Uani ? ? 1.00000 ? ?
O3 .0165(15) .3225(10) .2868(12) .28(3) Uani ? ? 1.00000 ? ?
C401 .559(3) -.092(2) -.281(2) .095(10) Uiso ? ? .50000 ? ?
C402 .683(4) -.191(4) -.292(4) .21(2) Uiso ? ? .50000 ? ?
S4 .5914(6) -.1995(4) -.2972(5) .069(8) Uani ? ? .50000 ? ?
C401' .466(3) -.141(2) -.241(2) .099(10) Uiso ? ? .50000 ? ?
C402' .716(3) -.157(2) -.388(2) .115(12) Uiso ? ? .50000 ? ?
S4' .5571(10) -.1625(7) -.3332(7) .132(14) Uani ? ? .50000 ? ?
O4 .5172(9) -.2293(6) -.3395(6) .090(13) Uani ? ? 1.00000 ? ?
C501 .218(2) -.1035(18) .350(2) .093(10) Uiso ? ? .50000 ? ?
C502 -.022(2) -.1499(16) .4533(17) .075(8) Uiso ? ? .50000 ? ?
S5 .0777(13) -.0797(12) .3633(14) .26(4) Uani ? ? .50000 ? ?
O5 .069(2) .0115(17) .3494(18) .159(11) Uiso ? ? .50000 ? ?
C501' .167(2) -.1372(18) .3398(19) .091(10) Uiso ? ? .50000 ? ?
C502' -.041(5) -.180(4) .550(4) .30(4) Uiso ? ? .50000 ? ?
S5' .0874(9) -.1059(7) .4293(8) .134(16) Uani ? ? .50000 ? ?
O5' .103(3) -.017(2) .403(2) .212(15) Uiso ? ? .50000 ? ?
H111a .99228 .48024 -.12976 .09200 Uiso ? ? 1.00000 ? ?
H111b 1.03196 .43573 -.19783 .09200 Uiso ? ? 1.00000 ? ?
H1112 1.00087 .21348 -.11817 .06700 Uiso ? ? 1.00000 ? ?
H1113 1.16494 .14900 -.12189 .08600 Uiso ? ? 1.00000 ? ?
H1114 1.27115 .18309 -.05532 .09800 Uiso ? ? 1.00000 ? ?
H1115 1.22335 .28366 .00869 .09200 Uiso ? ? 1.00000 ? ?
H1116 1.05777 .35199 .01427 .08100 Uiso ? ? 1.00000 ? ?
H1125 .76500 .51771 .11033 .14200 Uiso ? ? 1.00000 ? ?
H1122 .77758 .24584 .10301 .10600 Uiso ? ? 1.00000 ? ?
H1126 .86007 .49379 -.01663 .13300 Uiso ? ? 1.00000 ? ?
H1124 .65950 .41001 .23343 .13200 Uiso ? ? 1.00000 ? ?
H1123 .67344 .27018 .23671 .14700 Uiso ? ? 1.00000 ? ?
H121a .92466 .53581 -.24320 .07600 Uiso ? ? 1.00000 ? ?
H121b .83091 .50458 -.15264 .07600 Uiso ? ? 1.00000 ? ?
H1212 .69780 .37815 -.31083 .06000 Uiso ? ? 1.00000 ? ?
H1213 .55890 .44271 -.35673 .06000 Uiso ? ? 1.00000 ? ?
H1214 .51583 .57347 -.35275 .06800 Uiso ? ? 1.00000 ? ?
H1215 .59504 .63677 -.28792 .07400 Uiso ? ? 1.00000 ? ?
H1216 .73783 .57556 -.24211 .06900 Uiso ? ? 1.00000 ? ?
H1222 .88984 .29052 -.30526 .06300 Uiso ? ? 1.00000 ? ?
H1223 1.01841 .27954 -.43467 .07500 Uiso ? ? 1.00000 ? ?
H1224 1.15935 .39044 -.52654 .08600 Uiso ? ? 1.00000 ? ?
H1225 1.15451 .50972 -.49386 .09200 Uiso ? ? 1.00000 ? ?
H1226 1.02234 .52362 -.36857 .07900 Uiso ? ? 1.00000 ? ?
H211a .60859 -.20455 .49222 .04400 Uiso ? ? 1.00000 ? ?
H211b .64940 -.29162 .49755 .04400 Uiso ? ? 1.00000 ? ?
H2112 .67438 -.28176 .23125 .05300 Uiso ? ? 1.00000 ? ?
H2113 .75798 -.39492 .19574 .06300 Uiso ? ? 1.00000 ? ?
H2114 .74440 -.52201 .30355 .05400 Uiso ? ? 1.00000 ? ?
H2115 .65464 -.53466 .44922 .05600 Uiso ? ? 1.00000 ? ?
H2116 .57673 -.41954 .48706 .04900 Uiso ? ? 1.00000 ? ?
H2122 .38668 -.29123 .36457 .05300 Uiso ? ? 1.00000 ? ?
H2123 .19960 -.33078 .44963 .06600 Uiso ? ? 1.00000 ? ?
H2124 .13057 -.33358 .59395 .06500 Uiso ? ? 1.00000 ? ?
H2125 .25023 -.30691 .65583 .07100 Uiso ? ? 1.00000 ? ?
H2126 .44001 -.27056 .57171 .05200 Uiso ? ? 1.00000 ? ?
H221a .80123 -.23427 .36830 .04700 Uiso ? ? 1.00000 ? ?
H221b .80114 -.18778 .43035 .04700 Uiso ? ? 1.00000 ? ?
H2212 .64219 .04258 .31449 .09700 Uiso ? ? .50000 ? ?
H2213 .61988 .14247 .37760 .12100 Uiso ? ? .50000 ? ?
H2214 .68876 .12021 .48950 .06200 Uiso ? ? .50000 ? ?
H2215 .75982 -.00065 .54303 .09300 Uiso ? ? .50000 ? ?
H2216 .80385 -.09291 .46184 .07500 Uiso ? ? .50000 ? ?
H2212' .54658 -.02851 .38382 .09400 Uiso ? ? .50000 ? ?
H2213' .49836 .05161 .48136 .12500 Uiso ? ? .50000 ? ?
H2214' .60714 .10942 .52179 .11600 Uiso ? ? .50000 ? ?
H2215' .80822 .09597 .44422 .09900 Uiso ? ? .50000 ? ?
H2216' .86254 .00754 .36701 .09800 Uiso ? ? .50000 ? ?
H2222 .83960 .05485 .19306 .09300 Uiso ? ? 1.00000 ? ?
H2223 1.00753 .10476 .07278 .11200 Uiso ? ? 1.00000 ? ?
H2224 1.14316 .01616 .04509 .11400 Uiso ? ? 1.00000 ? ?
H2225 1.12748 -.11911 .14441 .11100 Uiso ? ? 1.00000 ? ?
H2226 .95636 -.16961 .26410 .09000 Uiso ? ? 1.00000 ? ?
H101a .41485 .39453 -.10723 .18900 Uiso ? ? 1.00000 ? ?
H101b .52436 .35839 -.10405 .18900 Uiso ? ? 1.00000 ? ?
H101c .50631 .44928 -.10828 .18900 Uiso ? ? 1.00000 ? ?
H102a .52488 .35380 .10570 .17400 Uiso ? ? 1.00000 ? ?
H102b .57023 .42520 .01721 .17400 Uiso ? ? 1.00000 ? ?
H102c .58828 .33430 .02143 .17400 Uiso ? ? 1.00000 ? ?
H201a .29746 -.04596 .10491 .15200 Uiso ? ? 1.00000 ? ?
H201b .41152 -.03337 .10876 .15200 Uiso ? ? 1.00000 ? ?
H201c .39491 .00146 .02090 .15200 Uiso ? ? 1.00000 ? ?
H202a .45887 .18998 .05365 .17900 Uiso ? ? 1.00000 ? ?
H202b .48863 .13938 -.00882 .17900 Uiso ? ? 1.00000 ? ?
H202c .50524 .10453 .07904 .17900 Uiso ? ? 1.00000 ? ?
H301a -.12018 .21029 .26388 .32300 Uiso ? ? 1.00000 ? ?
H301b -.04484 .16440 .31199 .32300 Uiso ? ? 1.00000 ? ?
H301c -.02423 .16508 .21905 .32300 Uiso ? ? 1.00000 ? ?
H302a .22106 .27479 .18887 .26500 Uiso ? ? 1.00000 ? ?
H302b .16943 .20309 .17601 .26500 Uiso ? ? 1.00000 ? ?
H302c .14882 .20239 .26896 .26500 Uiso ? ? 1.00000 ? ?
H401a .58472 -.04483 -.33326 .12100 Uiso ? ? .50000 ? ?
H401b .48310 -.08716 -.25033 .12100 Uiso ? ? .50000 ? ?
H401c .59693 -.08074 -.24379 .12100 Uiso ? ? .50000 ? ?
H402a .73096 -.13737 -.35169 .25300 Uiso ? ? .50000 ? ?
H402b .69528 -.17848 -.25184 .25300 Uiso ? ? .50000 ? ?
H402c .73638 -.23181 -.31133 .25300 Uiso ? ? .50000 ? ?
H401'a .47223 -.17706 -.18958 .11500 Uiso ? ? .50000 ? ?
H401'b .49469 -.08392 -.24552 .11500 Uiso ? ? .50000 ? ?
H401'c .39752 -.13656 -.23957 .11500 Uiso ? ? .50000 ? ?
H402'a .74573 -.20577 -.36248 .13200 Uiso ? ? .50000 ? ?
H402'b .73943 -.14609 -.44875 .13200 Uiso ? ? .50000 ? ?
H402'c .75084 -.11102 -.38124 .13200 Uiso ? ? .50000 ? ?
H501a .23188 -.10933 .40129 .11600 Uiso ? ? .50000 ? ?
H501b .27127 -.06242 .30205 .11600 Uiso ? ? .50000 ? ?
H501c .23600 -.15646 .33886 .11600 Uiso ? ? .50000 ? ?
H502a -.00985 -.14640 .50167 .09700 Uiso ? ? .50000 ? ?
H502b -.01125 -.20414 .45041 .09700 Uiso ? ? .50000 ? ?
H502c -.08709 -.13220 .45009 .09700 Uiso ? ? .50000 ? ?
H501'a .13269 -.12796 .29616 .10200 Uiso ? ? .50000 ? ?
H501'b .17939 -.19568 .35540 .10200 Uiso ? ? .50000 ? ?
H501'c .23833 -.10724 .30826 .10200 Uiso ? ? .50000 ? ?
H502'a -.13440 -.19526 .56566 .09700 Uiso ? ? .50000 ? ?
H502'b -.04314 -.13627 .55877 .09700 Uiso ? ? .50000 ? ?
H502'c -.02406 -.22957 .57187 .09700 Uiso ? ? .50000 ? ?

loop_
_atom_site_aniso_label
_atom_site_aniso_U_11
_atom_site_aniso_U_22
_atom_site_aniso_U_33
_atom_site_aniso_U_12
_atom_site_aniso_U_13
_atom_site_aniso_U_23
Pt1 .0374(2) .0245(2) .0294(2) -.00553(15) -.01844(16) .00238(15)
Pt2 .0399(2) .01825(19) .0303(2) -.00157(15) -.01855(16) -.00165(15)
P11 .0579(17) .0347(15) .0457(16) -.0047(13) -.0338(14) -.0032(13)
C111 .081(9) .042(7) .090(10) -.013(6) -.056(8) .008(7)
C1111 .045(6) .048(7) .030(5) -.014(5) -.018(5) .005(5)
C1112 .046(6) .072(9) .039(6) .006(6) -.022(5) -.008(6)
C1113 .055(7) .087(10) .049(7) .021(7) -.023(6) -.004(7)
C1114 .071(9) .105(12) .048(8) .024(8) -.020(7) -.010(8)
C1115 .059(8) .125(13) .054(8) -.020(8) -.043(7) .009(8)
C1116 .053(7) .084(10) .052(7) -.018(7) -.027(6) -.004(7)
C1121 .065(7) .052(7) .062(7) .016(6) -.042(6) -.030(6)
C1125 .23(2) .110(14) .139(15) .087(15) -.125(16) -.107(13)
C1122 .063(9) .124(14) .086(10) -.018(9) .001(8) -.075(10)
C1126 .22(2) .093(13) .131(15) .063(13) -.133(15) -.077(11)
C1124 .106(12) .150(17) .079(11) .040(12) -.043(10) -.063(11)
C1123 .088(12) .18(2) .097(13) -.027(12) -.014(10) -.076(14)
P12 .0514(16) .0316(15) .0396(15) -.0109(12) -.0248(13) .0063(12)
C121 .082(9) .051(7) .053(7) -.033(7) -.037(7) -.002(6)
C1211 .054(6) .024(5) .031(5) -.002(5) -.018(5) .003(4)
C1212 .063(7) .037(6) .039(6) .009(5) -.029(5) .001(5)
C1213 .063(7) .040(6) .051(7) .007(5) -.030(6) -.003(5)
C1214 .056(7) .051(7) .045(7) .018(6) -.013(6) .001(6)
C1215 .088(9) .037(7) .058(7) .014(6) -.042(7) -.001(6)
C1216 .071(8) .048(7) .073(8) .005(6) -.041(7) -.022(6)
C1221 .047(6) .045(7) .036(6) -.004(5) -.025(5) .014(5)
C1222 .052(6) .039(6) .035(6) -.005(5) -.007(5) .011(5)
C1223 .059(7) .055(8) .062(8) .016(6) -.023(6) -.015(6)
C1224 .050(7) .080(10) .044(7) .014(6) -.015(6) .004(6)
C1225 .046(7) .086(11) .072(9) -.016(7) -.015(7) .015(8)
C1226 .050(7) .071(9) .062(8) -.021(6) -.020(6) .002(7)
C11 .048(6) .033(5) .029(5) -.001(4) -.029(4) -.004(4)
C12 .048(6) .035(6) .030(5) -.003(5) -.019(5) -.003(4)
C13 .049(6) .023(5) .032(5) -.003(4) -.020(5) .001(4)
C14 .037(5) .030(5) .040(6) .001(4) -.015(4) -.009(4)
P21 .0377(13) .0180(11) .0273(12) -.0008(10) -.0164(10) -.0030(9)
C211 .044(5) .030(5) .030(5) -.004(4) -.021(4) -.001(4)
C2111 .037(5) .029(5) .033(5) .006(4) -.019(4) -.012(4)
C2112 .063(7) .025(5) .029(5) .002(5) -.015(5) .000(4)
C2113 .062(7) .037(6) .043(6) .006(5) -.005(5) -.016(5)
C2114 .040(6) .035(6) .042(6) .010(5) -.013(5) -.012(5)
C2115 .051(6) .020(5) .057(7) .009(5) -.023(5) -.003(5)
C2116 .060(7) .030(5) .033(5) -.002(5) -.018(5) -.006(4)
C2121 .049(6) .020(5) .037(5) .004(4) -.022(5) -.003(4)
C2122 .044(6) .039(6) .033(5) -.000(5) -.018(5) -.003(4)
C2123 .052(7) .051(7) .058(7) .004(6) -.031(6) -.001(6)
C2124 .046(6) .033(6) .064(7) .007(5) -.010(6) -.011(5)
C2125 .075(8) .038(6) .043(6) .002(6) -.005(6) -.017(5)
C2126 .059(7) .019(5) .040(6) -.012(5) -.010(5) -.006(4)
P22 .0478(16) .0355(15) .0349(14) -.0114(12) -.0166(12) -.0067(12)
C221 .043(6) .043(6) .034(5) -.006(5) -.022(5) -.008(5)
C2211 .089(9) .036(6) .042(6) -.015(6) -.024(6) -.008(5)
C2212 .11(2) .036(13) .062(16) .017(14) -.057(16) -.009(12)
C2213 .13(3) .047(17) .17(3) .020(17) -.09(3) -.06(2)
C2214 .076(15) .038(12) .050(13) .009(11) -.027(12) -.037(11)
C2215 .22(4) .044(17) .063(18) .04(2) -.07(2) -.001(14)
C2216 .089(18) .053(15) .055(15) .018(13) -.045(14) -.032(12)
C2212' .062(16) .071(19) .068(18) -.006(14) .010(14) -.031(15)
C2213' .09(2) .13(3) .11(3) -.00(2) .02(2) -.07(2)
C2214' .17(3) .030(13) .015(10) -.004(16) -.000(14) -.005(9)
C2215' .070(18) .13(3) .13(3) .004(18) -.009(18) -.12(2)
C2216' .11(2) .07(2) .12(3) .011(17) -.07(2) -.064(19)
C2221 .052(7) .067(8) .038(6) -.018(6) -.019(5) -.010(6)
C2222 .061(8) .089(11) .055(8) -.030(7) -.029(6) .017(7)
C2223 .069(9) .099(13) .088(11) -.037(9) -.014(8) -.004(9)
C2224 .071(9) .128(15) .061(9) -.049(9) .009(7) -.019(9)
C2225 .058(8) .093(12) .106(12) -.029(8) .004(8) -.043(10)
C2226 .067(8) .065(9) .072(9) -.022(7) -.006(7) -.022(7)
C21 .047(6) .033(5) .027(5) .003(4) -.020(4) -.002(4)
C22 .050(6) .030(5) .040(6) .006(5) -.023(5) .002(4)
C23 .043(5) .030(5) .038(5) -.012(4) -.026(5) -.000(4)
C24 .052(6) .026(5) .031(5) -.002(4) -.016(5) .002(4)
C101 .109(13) .129(16) .084(12) .034(12) -.004(10) .033(11)
C102 .085(12) .137(17) .20(2) .027(11) -.067(13) -.102(16)
S1 .076(3) .122(4) .083(3) .019(2) -.034(2) -.026(3)
O1 .128(9) .123(10) .105(9) .051(8) -.059(8) -.041(8)
C201 .113(13) .061(10) .126(14) .010(9) -.043(11) -.026(10)
C202 .111(14) .073(12) .135(16) -.025(10) .008(12) -.005(11)
S2 .069(2) .072(3) .086(3) .0118(19) -.042(2) -.011(2)
O2 .112(8) .141(10) .048(6) -.021(7) -.019(6) -.022(6)
C301 .127(19) .14(2) .47(5) -.026(16) -.02(3) -.17(3)
C302 .15(2) .31(4) .13(2) .12(2) -.032(17) .00(2)
S3 .161(5) .100(4) .147(5) .025(4) -.035(4) -.068(4)
O3 .28(2) .148(14) .27(2) -.108(14) .168(17) -.152(15)
S4 .083(5) .062(4) .072(4) .018(4) -.050(4) -.013(4)
S4' .172(10) .099(8) .109(8) -.036(7) -.026(7) -.038(6)
O4 .126(8) .078(7) .096(7) .024(6) -.063(7) -.045(6)
S5 .196(16) .32(3) .41(3) .062(16) -.137(18) -.27(2)
S5' .133(8) .107(8) .176(11) -.010(7) -.104(8) -.012(7)

loop_
_atom_type_symbol
_atom_type_description
_atom_type_oxidation_number
_atom_type_number_in_cell
_atom_type_scat_dispersion_real
_atom_type_scat_dispersion_imag
_atom_type_scat_source
C ? 0 140 .002 .002 'Int Tables Vol IV Tables 2.2B and 2.3.1'
H ? 0 156 0 0 'Int Tables Vol IV Tables 2.2B and 2.3.1'
O ? 0 10 .008 .006 'Int Tables Vol IV Tables 2.2B and 2.3.1'
P ? 0 8 .09 .095 'Int Tables Vol IV Tables 2.2B and 2.3.1'
S ? 0 10 .11 .124 'Int Tables Vol IV Tables 2.2B and 2.3.1'
Pt ? 0 4 -2.352 8.388 'Int Tables Vol IV Tables 2.2B and 2.3.1'

loop_
_diffrn_attenuator_code
_diffrn_attenuator_scale
? ?

loop_
_geom_angle_atom_site_label_1
_geom_angle_atom_site_label_2
_geom_angle_atom_site_label_3
_geom_angle_site_symmetry_1
_geom_angle_site_symmetry_2
_geom_angle_site_symmetry_3
_geom_angle
_geom_angle_publ_flag
P11 Pt1 P12 . . . 84.95(11) ?
P11 Pt1 C11 . . . 93.2(3) ?
P11 Pt1 C24 . . '2 655' 178.2(3) ?
P12 Pt1 C11 . . . 178.0(3) ?
P12 Pt1 C24 . . '2 655' 93.9(3) ?
C11 Pt1 C24 . . '2 655' 87.9(4) ?
C14 Pt2 P21 . . . 177.3(3) ?
C14 Pt2 P22 . . . 92.1(3) ?
C14 Pt2 C21 . . . 90.6(4) ?
P21 Pt2 P22 . . . 85.21(10) ?
P21 Pt2 C21 . . . 92.0(2) ?
P22 Pt2 C21 . . . 174.5(3) ?
Pt1 P11 C111 . . . 107.4(6) ?
Pt1 P11 C1111 . . . 118.1(4) ?
Pt1 P11 C1121 . . . 115.2(5) ?
C111 P11 C1111 . . . 101.7(5) ?
C111 P11 C1121 . . . 107.2(6) ?
C1111 P11 C1121 . . . 105.9(6) ?
P11 C111 C121 . . . 109.6(9) ?
P11 C111 H111a . . . 110.6(11) ?
P11 C111 H111b . . . 111.9(10) ?
C121 C111 H111a . . . 109.3(12) ?
C121 C111 H111b . . . 109.5(13) ?
H111a C111 H111b . . . 105.8(13) ?
P11 C1111 C1112 . . . 118.2(10) ?
P11 C1111 C1116 . . . 123.0(10) ?
C1112 C1111 C1116 . . . 118.6(11) ?
C1111 C1112 C1113 . . . 121.7(13) ?
C1111 C1112 H1112 . . . 118.5(11) ?
C1113 C1112 H1112 . . . 119.8(14) ?
C1112 C1113 C1114 . . . 119.1(14) ?
C1112 C1113 H1113 . . . 121.4(15) ?
C1114 C1113 H1113 . . . 119.4(13) ?
C1113 C1114 C1115 . . . 121.6(14) ?
C1113 C1114 H1114 . . . 120.9(16) ?
C1115 C1114 H1114 . . . 117.4(17) ?
C1114 C1115 C1116 . . . 121.2(15) ?
C1114 C1115 H1115 . . . 120.6(14) ?
C1116 C1115 H1115 . . . 118.2(16) ?
C1111 C1116 C1115 . . . 117.6(14) ?
C1111 C1116 H1116 . . . 121.2(12) ?
C1115 C1116 H1116 . . . 121.1(15) ?
P11 C1121 C1122 . . . 119.0(11) ?
P11 C1121 C1126 . . . 126.2(9) ?
C1122 C1121 C1126 . . . 114.6(13) ?
C1126 C1125 C1124 . . . 119.6(19) ?
C1126 C1125 H1125 . . . 114.8(14) ?
C1124 C1125 H1125 . . . 126(2) ?
C1121 C1122 C1123 . . . 121.3(16) ?
C1121 C1122 H1122 . . . 117.8(14) ?
C1123 C1122 H1122 . . . 120.8(13) ?
C1121 C1126 C1125 . . . 123.5(13) ?
C1121 C1126 H1126 . . . 118.5(17) ?
C1125 C1126 H1126 . . . 118.0(18) ?
C1125 C1124 C1123 . . . 120.0(17) ?
C1125 C1124 H1124 . . . 116(2) ?
C1123 C1124 H1124 . . . 123.8(14) ?
C1122 C1123 C1124 . . . 120.8(14) ?
C1122 C1123 H1123 . . . 122(2) ?
C1124 C1123 H1123 . . . 117.3(18) ?
Pt1 P12 C121 . . . 106.3(4) ?
Pt1 P12 C1211 . . . 120.9(3) ?
Pt1 P12 C1221 . . . 112.0(3) ?
C121 P12 C1211 . . . 106.4(6) ?
C121 P12 C1221 . . . 106.5(5) ?
C1211 P12 C1221 . . . 103.8(5) ?
C111 C121 P12 . . . 108.7(9) ?
C111 C121 H121a . . . 112.3(12) ?
C111 C121 H121b . . . 109.7(12) ?
P12 C121 H121a . . . 109.8(11) ?
P12 C121 H121b . . . 109.0(10) ?
H121a C121 H121b . . . 107.4(12) ?
P12 C1211 C1212 . . . 119.5(8) ?
P12 C1211 C1216 . . . 123.6(11) ?
C1212 C1211 C1216 . . . 116.9(11) ?
C1211 C1212 C1213 . . . 120.3(11) ?
C1211 C1212 H1212 . . . 120.4(12) ?
C1213 C1212 H1212 . . . 119.4(13) ?
C1212 C1213 C1214 . . . 121.6(13) ?
C1212 C1213 H1213 . . . 119.9(12) ?
C1214 C1213 H1213 . . . 118.5(12) ?
C1213 C1214 C1215 . . . 118.9(12) ?
C1213 C1214 H1214 . . . 120.0(15) ?
C1215 C1214 H1214 . . . 121.0(13) ?
C1214 C1215 C1216 . . . 121.6(12) ?
C1214 C1215 H1215 . . . 118.3(14) ?
C1216 C1215 H1215 . . . 120.0(15) ?
C1211 C1216 C1215 . . . 120.7(14) ?
C1211 C1216 H1216 . . . 118.9(13) ?
C1215 C1216 H1216 . . . 120.4(13) ?
P12 C1221 C1222 . . . 119.7(7) ?
P12 C1221 C1226 . . . 121.4(10) ?
C1222 C1221 C1226 . . . 118.8(10) ?
C1221 C1222 C1223 . . . 121.3(9) ?
C1221 C1222 H1222 . . . 120.1(10) ?
C1223 C1222 H1222 . . . 118.6(12) ?
C1222 C1223 C1224 . . . 120.8(13) ?
C1222 C1223 H1223 . . . 121.1(10) ?
C1224 C1223 H1223 . . . 118.0(11) ?
C1223 C1224 C1225 . . . 118.3(11) ?
C1223 C1224 H1224 . . . 124.2(15) ?
C1225 C1224 H1224 . . . 117.4(11) ?
C1224 C1225 C1226 . . . 121.8(11) ?
C1224 C1225 H1225 . . . 121.4(13) ?
C1226 C1225 H1225 . . . 116.8(16) ?
C1221 C1226 C1225 . . . 118.9(14) ?
C1221 C1226 H1226 . . . 119.6(11) ?
C1225 C1226 H1226 . . . 121.5(11) ?
Pt1 C11 C12 . . . 175.8(11) ?
C11 C12 C13 . . . 178.6(14) ?
C12 C13 C14 . . . 177.6(12) ?
Pt2 C14 C13 . . . 177.5(11) ?
Pt2 P21 C211 . . . 107.4(3) ?
Pt2 P21 C2111 . . . 113.8(3) ?
Pt2 P21 C2121 . . . 119.7(3) ?
C211 P21 C2111 . . . 103.4(5) ?
C211 P21 C2121 . . . 106.7(5) ?
C2111 P21 C2121 . . . 104.5(4) ?
P21 C211 C221 . . . 107.3(7) ?
P21 C211 H211a . . . 109.3(8) ?
P21 C211 H211b . . . 109.5(9) ?
C221 C211 H211a . . . 111.3(10) ?
C221 C211 H211b . . . 112.5(9) ?
H211a C211 H211b . . . 106.9(8) ?
P21 C2111 C2112 . . . 119.6(7) ?
P21 C2111 C2116 . . . 120.6(8) ?
C2112 C2111 C2116 . . . 119.8(9) ?
C2111 C2112 C2113 . . . 119.6(8) ?
C2111 C2112 H2112 . . . 119.4(10) ?
C2113 C2112 H2112 . . . 121.0(10) ?
C2112 C2113 C2114 . . . 121.4(10) ?
C2112 C2113 H2113 . . . 119.1(9) ?
C2114 C2113 H2113 . . . 119.5(11) ?
C2113 C2114 C2115 . . . 119.4(10) ?
C2113 C2114 H2114 . . . 120.1(10) ?
C2115 C2114 H2114 . . . 120.5(9) ?
C2114 C2115 C2116 . . . 120.0(8) ?
C2114 C2115 H2115 . . . 119.3(10) ?
C2116 C2115 H2115 . . . 120.7(10) ?
C2111 C2116 C2115 . . . 119.8(9) ?
C2111 C2116 H2116 . . . 119.8(10) ?
C2115 C2116 H2116 . . . 120.4(9) ?
P21 C2121 C2122 . . . 116.8(7) ?
P21 C2121 C2126 . . . 121.2(9) ?
C2122 C2121 C2126 . . . 122.0(9) ?
C2121 C2122 C2123 . . . 119.3(10) ?
C2121 C2122 H2122 . . . 120.0(9) ?
C2123 C2122 H2122 . . . 120.7(13) ?
C2122 C2123 C2124 . . . 121.1(13) ?
C2122 C2123 H2123 . . . 118.3(12) ?
C2124 C2123 H2123 . . . 120.6(10) ?
C2123 C2124 C2125 . . . 118.7(10) ?
C2123 C2124 H2124 . . . 121.6(14) ?
C2125 C2124 H2124 . . . 119.8(13) ?
C2124 C2125 C2126 . . . 122.0(11) ?
C2124 C2125 H2125 . . . 120.5(11) ?
C2126 C2125 H2125 . . . 117.5(14) ?
C2121 C2126 C2125 . . . 116.9(12) ?
C2121 C2126 H2126 . . . 122.1(9) ?
C2125 C2126 H2126 . . . 121.0(11) ?
Pt2 P22 C221 . . . 106.3(4) ?
Pt2 P22 C2211 . . . 117.8(5) ?
Pt2 P22 C2221 . . . 116.4(5) ?
C221 P22 C2211 . . . 103.7(5) ?
C221 P22 C2221 . . . 107.5(5) ?
C2211 P22 C2221 . . . 104.1(6) ?
C211 C221 P22 . . . 108.8(7) ?
C211 C221 H221a . . . 110.1(10) ?
C211 C221 H221b . . . 110.6(9) ?
P22 C221 H221a . . . 110.0(7) ?
P22 C221 H221b . . . 110.0(8) ?
H221a C221 H221b . . . 107.4(10) ?
P22 C2211 C2212 . . . 120.5(17) ?
P22 C2211 C2216 . . . 117.0(12) ?
P22 C2211 C2212' . . . 115.0(16) ?
P22 C2211 C2216' . . . 130.1(16) ?
C2212 C2211 C2216 . . . 122(2) ?
C2212 C2211 C2212' . . . 48.0(15) ?
C2212 C2211 C2216' . . . 87(2) ?
C2216 C2211 C2212' . . . 111.7(17) ?
C2216 C2211 C2216' . . . 48.2(17) ?
C2212' C2211 C2216' . . . 114(2) ?
C2211 C2212 C2213 . . . 121(3) ?
C2211 C2212 C2212' . . . 80.5(19) ?
C2211 C2212 C2213' . . . 104.4(18) ?
C2211 C2212 C2216' . . . 47.4(17) ?
C2211 C2212 H2212 . . . 121(3) ?
C2213 C2212 C2212' . . . 95(3) ?
C2213 C2212 C2213' . . . 47.2(18) ?
C2213 C2212 C2216' . . . 81(3) ?
C2213 C2212 H2212 . . . 117(3) ?
C2212' C2212 C2213' . . . 48(2) ?
C2212' C2212 C2216' . . . 109(2) ?
C2212' C2212 H2212 . . . 87(3) ?
C2213' C2212 C2216' . . . 96(2) ?
C2213' C2212 H2212 . . . 108(2) ?
C2216' C2212 H2212 . . . 156(3) ?
C2212 C2213 C2214 . . . 117(3) ?
C2212 C2213 C2212' . . . 37.7(14) ?
C2212 C2213 C2213' . . . 86(3) ?
C2212 C2213 C2214' . . . 124(2) ?
C2212 C2213 C2215' . . . 94(2) ?
C2212 C2213 H2213 . . . 117(4) ?
C2214 C2213 C2212' . . . 106(2) ?
C2214 C2213 C2213' . . . 82(3) ?
C2214 C2213 C2214' . . . 34(2) ?
C2214 C2213 C2215' . . . 28.6(17) ?
C2214 C2213 H2213 . . . 124(4) ?
C2212' C2213 C2213' . . . 48(2) ?
C2212' C2213 C2214' . . . 93(2) ?
C2212' C2213 C2215' . . . 98(2) ?
C2212' C2213 H2213 . . . 111(3) ?
C2213' C2213 C2214' . . . 53(3) ?
C2213' C2213 C2215' . . . 97(3) ?
C2213' C2213 H2213 . . . 91(3) ?
C2214' C2213 C2215' . . . 60(2) ?
C2214' C2213 H2213 . . . 103(3) ?
C2215' C2213 H2213 . . . 148(4) ?
C2213 C2214 C2215 . . . 126(3) ?
C2213 C2214 C2213' . . . 50.7(18) ?
C2213 C2214 C2214' . . . 76(3) ?
C2213 C2214 C2215' . . . 99(4) ?
C2213 C2214 C2216' . . . 74(2) ?
C2213 C2214 H2214 . . . 117(2) ?
C2213 C2214 H2215' . . . 119.7(18) ?
C2215 C2214 C2213' . . . 106(2) ?
C2215 C2214 C2214' . . . 114(3) ?
C2215 C2214 C2215' . . . 45(3) ?
C2215 C2214 C2216' . . . 56.9(18) ?
C2215 C2214 H2214 . . . 117(3) ?
C2215 C2214 H2215' . . . 70(2) ?
C2213' C2214 C2214' . . . 36(3) ?
C2213' C2214 C2215' . . . 119(4) ?
C2213' C2214 C2216' . . . 93(2) ?
C2213' C2214 H2214 . . . 111(2) ?
C2213' C2214 H2215' . . . 165(2) ?
C2214' C2214 C2215' . . . 149(4) ?
C2214' C2214 C2216' . . . 127(3) ?
C2214' C2214 H2214 . . . 77(3) ?
C2214' C2214 H2215' . . . 159(4) ?
C2215' C2214 C2216' . . . 28(3) ?
C2215' C2214 H2214 . . . 130(4) ?
C2215' C2214 H2215' . . . 48(3) ?
C2216' C2214 H2214 . . . 156(2) ?
C2216' C2214 H2215' . . . 72.9(14) ?
H2214 C2214 H2215' . . . 83.0(18) ?
C2214 C2215 C2216 . . . 113(3) ?
C2214 C2215 C2214' . . . 22.9(13) ?
C2214 C2215 C2215' . . . 34(2) ?
C2214 C2215 C2216' . . . 78(2) ?
C2214 C2215 H2215 . . . 119(3) ?
C2216 C2215 C2214' . . . 113(3) ?
C2216 C2215 C2215' . . . 92(3) ?
C2216 C2215 C2216' . . . 42.3(16) ?
C2216 C2215 H2215 . . . 127(3) ?
C2214' C2215 C2215' . . . 56(2) ?
C2214' C2215 C2216' . . . 90(2) ?
C2214' C2215 H2215 . . . 115(3) ?
C2215' C2215 C2216' . . . 51(3) ?
C2215' C2215 H2215 . . . 132(5) ?
C2216' C2215 H2215 . . . 151(4) ?
C2211 C2216 C2215 . . . 120(2) ?
C2211 C2216 C2215' . . . 90.5(18) ?
C2211 C2216 C2216' . . . 57(2) ?
C2211 C2216 H2216 . . . 121(3) ?
C2215 C2216 C2215' . . . 35.5(17) ?
C2215 C2216 C2216' . . . 84(3) ?
C2215 C2216 H2216 . . . 118(3) ?
C2215' C2216 C2216' . . . 49(2) ?
C2215' C2216 H2216 . . . 142(3) ?
C2216' C2216 H2216 . . . 131(3) ?
C2211 C2212' C2212 . . . 51.5(16) ?
C2211 C2212' C2213 . . . 82.7(16) ?
C2211 C2212' C2213' . . . 116(3) ?
C2211 C2212' H2212 . . . 78.0(11) ?
C2211 C2212' H2212' . . . 117(2) ?
C2212 C2212' C2213 . . . 47(2) ?
C2212 C2212' C2213' . . . 95(3) ?
C2212 C2212' H2212 . . . 39.7(17) ?
C2212 C2212' H2212' . . . 116(3) ?
C2213 C2212' C2213' . . . 48.0(18) ?
C2213 C2212' H2212 . . . 72.1(16) ?
C2213 C2212' H2212' . . . 140(2) ?
C2213' C2212' H2212 . . . 112(2) ?
C2213' C2212' H2212' . . . 127(3) ?
H2212 C2212' H2212' . . . 78.0(18) ?
C2212 C2213' C2213 . . . 47(2) ?
C2212 C2213' C2214 . . . 77.5(16) ?
C2212 C2213' C2212' . . . 37.0(14) ?
C2212 C2213' C2214' . . . 99(2) ?
C2212 C2213' H2213' . . . 138(4) ?
C2213 C2213' C2214 . . . 47(2) ?
C2213 C2213' C2212' . . . 84(3) ?
C2213 C2213' C2214' . . . 62(3) ?
C2213 C2213' H2213' . . . 136(4) ?
C2214 C2213' C2212' . . . 106(2) ?
C2214 C2213' C2214' . . . 21.6(15) ?
C2214 C2213' H2213' . . . 140(4) ?
C2212' C2213' C2214' . . . 127(3) ?
C2212' C2213' H2213' . . . 114(4) ?
C2214' C2213' H2213' . . . 118(4) ?
C2213 C2214' C2214 . . . 70(3) ?
C2213 C2214' C2215 . . . 96(2) ?
C2213 C2214' C2213' . . . 65(2) ?
C2213 C2214' C2215' . . . 69(2) ?
C2213 C2214' H2214 . . . 105(2) ?
C2213 C2214' H2214' . . . 135(2) ?
C2214 C2214' C2215 . . . 43(2) ?
C2214 C2214' C2213' . . . 123(4) ?
C2214 C2214' C2215' . . . 16(2) ?
C2214 C2214' H2214 . . . 59(3) ?
C2214 C2214' H2214' . . . 115(4) ?
C2215 C2214' C2213' . . . 109(3) ?
C2215 C2214' C2215' . . . 32.4(15) ?
C2215 C2214' H2214 . . . 82(2) ?
C2215 C2214' H2214' . . . 119(3) ?
C2213' C2214' C2215' . . . 111(3) ?
C2213' C2214' H2214 . . . 165(3) ?
C2213' C2214' H2214' . . . 122(3) ?
C2215' C2214' H2214 . . . 73(2) ?
C2215' C2214' H2214' . . . 127(3) ?
H2214 C2214' H2214' . . . 56.7(16) ?
C2213 C2215' C2214 . . . 53(3) ?
C2213 C2215' C2215 . . . 130(4) ?
C2213 C2215' C2216 . . . 107(3) ?
C2213 C2215' C2214' . . . 50.9(18) ?
C2213 C2215' C2216' . . . 87(3) ?
C2213 C2215' H2215' . . . 120(3) ?
C2214 C2215' C2215 . . . 101(4) ?
C2214 C2215' C2216 . . . 128(3) ?
C2214 C2215' C2214' . . . 15(2) ?
C2214 C2215' C2216' . . . 136(5) ?
C2214 C2215' H2215' . . . 97(4) ?
C2215 C2215' C2216 . . . 52(3) ?
C2215 C2215' C2214' . . . 92(3) ?
C2215 C2215' C2216' . . . 92(3) ?
C2215 C2215' H2215' . . . 103(4) ?
C2216 C2215' C2214' . . . 112(2) ?
C2216 C2215' C2216' . . . 41.0(17) ?
C2216 C2215' H2215' . . . 130(3) ?
C2214' C2215' C2216' . . . 124(3) ?
C2214' C2215' H2215' . . . 111(3) ?
C2216' C2215' H2215' . . . 122(3) ?
C2211 C2216' C2212 . . . 45.5(16) ?
C2211 C2216' C2214 . . . 110(2) ?
C2211 C2216' C2215 . . . 112(2) ?
C2211 C2216' C2216 . . . 75(2) ?
C2211 C2216' C2215' . . . 125(3) ?
C2211 C2216' H2216' . . . 118(3) ?
C2212 C2216' C2214 . . . 79.2(17) ?
C2212 C2216' C2215 . . . 112(2) ?
C2212 C2216' C2216 . . . 110(3) ?
C2212 C2216' C2215' . . . 96(2) ?
C2212 C2216' H2216' . . . 138(3) ?
C2214 C2216' C2215 . . . 44.7(15) ?
C2214 C2216' C2216 . . . 93(2) ?
C2214 C2216' C2215' . . . 16.8(18) ?
C2214 C2216' H2216' . . . 133(3) ?
C2215 C2216' C2216 . . . 54(2) ?
C2215 C2216' C2215' . . . 36.9(19) ?
C2215 C2216' H2216' . . . 110(3) ?
C2216 C2216' C2215' . . . 90(3) ?
C2216 C2216' H2216' . . . 97(3) ?
C2215' C2216' H2216' . . . 117(4) ?
P22 C2221 C2222 . . . 118.0(9) ?
P22 C2221 C2226 . . . 123.2(8) ?
C2222 C2221 C2226 . . . 118.6(9) ?
C2221 C2222 C2223 . . . 121.4(13) ?
C2221 C2222 H2222 . . . 119.0(10) ?
C2223 C2222 H2222 . . . 119.6(13) ?
C2222 C2223 C2224 . . . 118.8(13) ?
C2222 C2223 H2223 . . . 121.1(15) ?
C2224 C2223 H2223 . . . 120.2(12) ?
C2223 C2224 C2225 . . . 122.5(11) ?
C2223 C2224 H2224 . . . 118.1(14) ?
C2225 C2224 H2224 . . . 119.3(15) ?
C2224 C2225 C2226 . . . 116.9(13) ?
C2224 C2225 H2225 . . . 121.9(12) ?
C2226 C2225 H2225 . . . 121.2(13) ?
C2221 C2226 C2225 . . . 121.7(11) ?
C2221 C2226 H2226 . . . 119.2(10) ?
C2225 C2226 H2226 . . . 119.0(13) ?
Pt2 C21 C22 . . . 175.9(8) ?
C21 C22 C23 . . . 177.5(9) ?
C22 C23 C24 . . . 177.1(11) ?
C23 C24 Pt1 . . '2 655' 177.3(8) ?
S1 C101 H101a . . . 111.7(11) ?
S1 C101 H101b . . . 110.5(13) ?
S1 C101 H101c . . . 114.7(18) ?
H101a C101 H101b . . . 103(2) ?
H101a C101 H101c . . . 109.3(17) ?
H101b C101 H101c . . . 106.9(15) ?
S1 C102 H102a . . . 108.5(12) ?
S1 C102 H102b . . . 110.9(17) ?
S1 C102 H102c . . . 109(2) ?
H102a C102 H102b . . . 110(3) ?
H102a C102 H102c . . . 107(2) ?
H102b C102 H102c . . . 110.9(15) ?
C101 S1 C102 . . . 95.9(10) ?
C101 S1 O1 . . . 108.9(8) ?
C102 S1 O1 . . . 109.3(10) ?
S2 C201 H201a . . . 114.9(13) ?
S2 C201 H201b . . . 112.5(17) ?
S2 C201 H201c . . . 109.4(10) ?
H201a C201 H201b . . . 110.4(14) ?
H201a C201 H201c . . . 106(2) ?
H201b C201 H201c . . . 102.9(14) ?
S2 C202 H202a . . . 113.2(14) ?
S2 C202 H202b . . . 115(2) ?
S2 C202 H202c . . . 108.4(11) ?
H202a C202 H202b . . . 111.8(15) ?
H202a C202 H202c . . . 103(2) ?
H202b C202 H202c . . . 104.4(16) ?
C201 S2 C202 . . . 98.0(8) ?
C201 S2 O2 . . . 107.0(8) ?
C202 S2 O2 . . . 108.9(10) ?
S3 C301 H301a . . . 112(2) ?
S3 C301 H301b . . . 115(3) ?
S3 C301 H301c . . . 105.3(18) ?
H301a C301 H301b . . . 116(3) ?
H301a C301 H301c . . . 102(4) ?
H301b C301 H301c . . . 105(2) ?
S3 C302 H302a . . . 111(2) ?
S3 C302 H302b . . . 110(2) ?
S3 C302 H302c . . . 115.1(18) ?
H302a C302 H302b . . . 103(2) ?
H302a C302 H302c . . . 109(3) ?
H302b C302 H302c . . . 109(3) ?
C301 S3 C302 . . . 93.2(13) ?
C301 S3 O3 . . . 100.7(15) ?
C302 S3 O3 . . . 102.5(14) ?
S4 C401 C401' . . . 72(2) ?
S4 C401 S4' . . . 29.0(8) ?
S4 C401 H401a . . . 115(3) ?
S4 C401 H401b . . . 114(3) ?
S4 C401 H401c . . . 112(2) ?
S4 C401 H401'b . . . 122(3) ?
C401' C401 S4' . . . 68(2) ?
C401' C401 H401a . . . 132(4) ?
C401' C401 H401b . . . 43(2) ?
C401' C401 H401c . . . 118(3) ?
C401' C401 H401'b . . . 51(2) ?
S4' C401 H401a . . . 95(3) ?
S4' C401 H401b . . . 104(3) ?
S4' C401 H401c . . . 140(3) ?
S4' C401 H401'b . . . 116(3) ?
H401a C401 H401b . . . 108(3) ?
H401a C401 H401c . . . 104(3) ?
H401a C401 H401'b . . . 110(3) ?
H401b C401 H401c . . . 103(3) ?
H401b C401 H401'b . . . 12.6(5) ?
H401c C401 H401'b . . . 91(3) ?
S4 C402 C402' . . . 81(4) ?
S4 C402 S4' . . . 21.3(13) ?
S4 C402 H402a . . . 106(5) ?
S4 C402 H402b . . . 126(5) ?
S4 C402 H402c . . . 114(6) ?
S4 C402 H402'a . . . 99(5) ?
C402' C402 S4' . . . 66(3) ?
C402' C402 H402a . . . 37(2) ?
C402' C402 H402b . . . 137(6) ?
C402' C402 H402c . . . 78(4) ?
C402' C402 H402'a . . . 39(2) ?
S4' C402 H402a . . . 85(4) ?
S4' C402 H402b . . . 128(5) ?
S4' C402 H402c . . . 121(6) ?
S4' C402 H402'a . . . 94(4) ?
H402a C402 H402b . . . 101(6) ?
H402a C402 H402c . . . 92(4) ?
H402a C402 H402'a . . . 61(2) ?
H402b C402 H402c . . . 111(6) ?
H402b C402 H402'a . . . 135(6) ?
H402c C402 H402'a . . . 39(2) ?
C401 S4 C402 . . . 89(3) ?
C401 S4 C401' . . . 39.4(13) ?
C401 S4 C402' . . . 92.7(16) ?
C401 S4 S4' . . . 63.1(15) ?
C401 S4 O4 . . . 114.7(13) ?
C402 S4 C401' . . . 120(3) ?
C402 S4 C402' . . . 55(3) ?
C402 S4 S4' . . . 130(2) ?
C402 S4 O4 . . . 150(3) ?
C401' S4 C402' . . . 129.4(16) ?
C401' S4 S4' . . . 62.2(13) ?
C401' S4 O4 . . . 89.7(14) ?
C402' S4 S4' . . . 84.6(15) ?
C402' S4 O4 . . . 103.0(17) ?
S4' S4 O4 . . . 56.2(10) ?
C401 C401' S4 . . . 69(2) ?
C401 C401' S4' . . . 67(2) ?
C401 C401' H401b . . . 46(2) ?
C401 C401' H401'a . . . 104(4) ?
C401 C401' H401'b . . . 41(2) ?
C401 C401' H401'c . . . 135(3) ?
S4 C401' S4' . . . 28.6(7) ?
S4 C401' H401b . . . 115(2) ?
S4 C401' H401'a . . . 83(2) ?
S4 C401' H401'b . . . 110(2) ?
S4 C401' H401'c . . . 133(4) ?
S4' C401' H401b . . . 106(2) ?
S4' C401' H401'a . . . 112(3) ?
S4' C401' H401'b . . . 106(2) ?
S4' C401' H401'c . . . 113(4) ?
H401b C401' H401'a . . . 113(5) ?
H401b C401' H401'b . . . 10.3(6) ?
H401b C401' H401'c . . . 98(3) ?
H401'a C401' H401'b . . . 104(4) ?
H401'a C401' H401'c . . . 115(3) ?
H401'b C401' H401'c . . . 107(3) ?
C402 C402' S4 . . . 44(3) ?
C402 C402' S4' . . . 71(3) ?
C402 C402' H402a . . . 50(3) ?
C402 C402' H402'a . . . 61(3) ?
C402 C402' H402'b . . . 169(5) ?
C402 C402' H402'c . . . 83(4) ?
S4 C402' S4' . . . 29.3(7) ?
S4 C402' H402a . . . 84(2) ?
S4 C402' H402'a . . . 85(2) ?
S4 C402' H402'b . . . 135(4) ?
S4 C402' H402'c . . . 111(3) ?
S4' C402' H402a . . . 96(3) ?
S4' C402' H402'a . . . 113(2) ?
S4' C402' H402'b . . . 112(3) ?
S4' C402' H402'c . . . 110(3) ?
H402a C402' H402'a . . . 85(4) ?
H402a C402' H402'b . . . 138(4) ?
H402a C402' H402'c . . . 33.2(17) ?
H402'a C402' H402'b . . . 109(4) ?
H402'a C402' H402'c . . . 106(4) ?
H402'b C402' H402'c . . . 106(3) ?
C401 S4' C402 . . . 75(2) ?
C401 S4' S4 . . . 87.9(16) ?
C401 S4' C401' . . . 44.6(15) ?
C401 S4' C402' . . . 94.4(18) ?
C401 S4' O4 . . . 154.2(12) ?
C402 S4' S4 . . . 28.5(16) ?
C402 S4' C401' . . . 97(2) ?
C402 S4' C402' . . . 43.9(19) ?
C402 S4' O4 . . . 110(2) ?
S4 S4' C401' . . . 89.2(15) ?
S4 S4' C402' . . . 66.0(13) ?
S4 S4' O4 . . . 87.3(11) ?
C401' S4' C402' . . . 134(2) ?
C401' S4' O4 . . . 110.0(14) ?
C402' S4' O4 . . . 106.6(16) ?
S4 O4 S4' . . . 36.5(7) ?
S5 C501 C501' . . . 57(2) ?
S5 C501 S5' . . . 37.4(10) ?
S5 C501 H501a . . . 111(2) ?
S5 C501 H501b . . . 113(2) ?
S5 C501 H501c . . . 113(3) ?
S5 C501 H501'c . . . 102(3) ?
C501' C501 S5' . . . 75(2) ?
C501' C501 H501a . . . 131(3) ?
C501' C501 H501b . . . 120(4) ?
C501' C501 H501c . . . 56(3) ?
C501' C501 H501'c . . . 66(3) ?
S5' C501 H501a . . . 75.5(17) ?
S5' C501 H501b . . . 137(3) ?
S5' C501 H501c . . . 115(2) ?
S5' C501 H501'c . . . 136(4) ?
H501a C501 H501b . . . 108(4) ?
H501a C501 H501c . . . 106(3) ?
H501a C501 H501'c . . . 147(4) ?
H501b C501 H501c . . . 105(3) ?
H501b C501 H501'c . . . 59.4(17) ?
H501c C501 H501'c . . . 55(2) ?
S5 C502 C502' . . . 132(4) ?
S5 C502 S5' . . . 40.6(11) ?
S5 C502 H502a . . . 105(2) ?
S5 C502 H502b . . . 109(2) ?
S5 C502 H502c . . . 105(2) ?
C502' C502 S5' . . . 92(3) ?
C502' C502 H502a . . . 27(3) ?
C502' C502 H502b . . . 93(3) ?
C502' C502 H502c . . . 105(3) ?
S5' C502 H502a . . . 67.4(19) ?
S5' C502 H502b . . . 110(2) ?
S5' C502 H502c . . . 133(2) ?
H502a C502 H502b . . . 110(3) ?
H502a C502 H502c . . . 114(3) ?
H502b C502 H502c . . . 112(3) ?
C501 S5 C502 . . . 114.3(16) ?
C501 S5 O5 . . . 109.0(19) ?
C501 S5 C501' . . . 33.5(19) ?
C501 S5 S5' . . . 68.8(15) ?
C501 S5 O5' . . . 83(2) ?
C501 S5 H501'a . . . 65.0(14) ?
C502 S5 O5 . . . 118.4(18) ?
C502 S5 C501' . . . 100.3(16) ?
C502 S5 S5' . . . 58.2(14) ?
C502 S5 O5' . . . 102(2) ?
C502 S5 H501'a . . . 106.2(16) ?
O5 S5 C501' . . . 137.8(18) ?
O5 S5 S5' . . . 104(2) ?
O5 S5 O5' . . . 44(2) ?
O5 S5 H501'a . . . 131.3(16) ?
C501' S5 S5' . . . 82.0(18) ?
C501' S5 O5' . . . 116(2) ?
C501' S5 H501'a . . . 36.8(15) ?
S5' S5 O5' . . . 61.7(18) ?
S5' S5 H501'a . . . 116.2(15) ?
O5' S5 H501'a . . . 143.7(16) ?
S5 O5 S5' . . . 32.1(12) ?
S5 O5 O5' . . . 71(3) ?
S5' O5 O5' . . . 41(2) ?
C501 C501' S5 . . . 89(3) ?
C501 C501' S5' . . . 73(3) ?
C501 C501' H501c . . . 62(3) ?
C501 C501' H501'a . . . 136(3) ?
C501 C501' H501'b . . . 113(4) ?
C501 C501' H501'c . . . 42(2) ?
S5 C501' S5' . . . 39.6(12) ?
S5 C501' H501c . . . 150(4) ?
S5 C501' H501'a . . . 76(2) ?
S5 C501' H501'b . . . 140(2) ?
S5 C501' H501'c . . . 111(3) ?
S5' C501' H501c . . . 117(3) ?
S5' C501' H501'a . . . 113(2) ?
S5' C501' H501'b . . . 114(2) ?
S5' C501' H501'c . . . 113(3) ?
H501c C501' H501'a . . . 130(3) ?
H501c C501' H501'b . . . 57.7(17) ?
H501c C501' H501'c . . . 52.0(16) ?
H501'a C501' H501'b . . . 104(3) ?
H501'a C501' H501'c . . . 105(2) ?
H501'b C501' H501'c . . . 107(3) ?
C502 C502' S5' . . . 43.3(17) ?
C502 C502' H502a . . . 32(4) ?
C502 C502' H502'a . . . 89(5) ?
C502 C502' H502'b . . . 101(5) ?
C502 C502' H502'c . . . 116(6) ?
S5' C502' H502a . . . 18(3) ?
S5' C502' H502'a . . . 130(5) ?
S5' C502' H502'b . . . 81(4) ?
S5' C502' H502'c . . . 113(5) ?
H502a C502' H502'a . . . 113(8) ?
H502a C502' H502'b . . . 77(5) ?
H502a C502' H502'c . . . 127(8) ?
H502'a C502' H502'b . . . 101(6) ?
H502'a C502' H502'c . . . 99(5) ?
H502'b C502' H502'c . . . 138(10) ?
C501 S5' C502 . . . 133(2) ?
C501 S5' S5 . . . 73.8(15) ?
C501 S5' O5 . . . 88.7(12) ?
C501 S5' C501' . . . 32.9(17) ?
C501 S5' C502' . . . 147(2) ?
C501 S5' O5' . . . 88.3(16) ?
C501 S5' H501a . . . 31.1(13) ?
C501 S5' H502a . . . 153.9(12) ?
C502 S5' S5 . . . 81.2(16) ?
C502 S5' O5 . . . 100.6(14) ?
C502 S5' C501' . . . 99.9(18) ?
C502 S5' C502' . . . 44(2) ?
C502 S5' O5' . . . 122(2) ?
C502 S5' H501a . . . 148.5(13) ?
C502 S5' H502a . . . 37.2(12) ?
S5 S5' O5 . . . 44.3(15) ?
S5 S5' C501' . . . 58.3(15) ?
S5 S5' C502' . . . 125(2) ?
S5 S5' O5' . . . 74(2) ?
S5 S5' H501a . . . 103.7(10) ?
S5 S5' H502a . . . 115.7(13) ?
O5 S5' C501' . . . 93.5(13) ?
O5 S5' C502' . . . 124.4(19) ?
O5 S5' O5' . . . 31(2) ?
O5 S5' H501a . . . 104.3(8) ?
O5 S5' H502a . . . 115.3(9) ?
C501' S5' C502' . . . 128(2) ?
C501' S5' O5' . . . 108.7(16) ?
C501' S5' H501a . . . 59.9(12) ?
C501' S5' H502a . . . 129.3(13) ?
C502' S5' O5' . . . 122(2) ?
C502' S5' H501a . . . 127(2) ?
C502' S5' H502a . . . 10(2) ?
O5' S5' H501a . . . 88.5(15) ?
O5' S5' H502a . . . 117.4(14) ?
H501a S5' H502a . . . 137.2(8) ?
S5 O5' O5 . . . 65(3) ?
S5 O5' S5' . . . 44.6(15) ?
O5 O5' S5' . . . 108(4) ?
C2212 H2212 C2212' . . . 53.1(18) ?
C2214 H2214 C2214' . . . 44(2) ?
C2214 H2215' C2215' . . . 36(2) ?
C401 H401b C401' . . . 91(3) ?
C401 H401b H401'b . . . 63(3) ?
C401' H401b H401'b . . . 120(2) ?
C402 H402a C402' . . . 93(4) ?
C402 H402a H402'c . . . 175(3) ?
C402' H402a H402'c . . . 84(2) ?
C402 H402c H402'a . . . 90(3) ?
C401 H401'b C401' . . . 88(3) ?
C401 H401'b H401b . . . 104(3) ?
C401' H401'b H401b . . . 49(2) ?
C402 H402'a C402' . . . 80(3) ?
C402 H402'a H402c . . . 51(2) ?
C402' H402'a H402c . . . 131(2) ?
C402' H402'c H402a . . . 63(2) ?
C501 H501a S5' . . . 73.4(17) ?
C501 H501b H501'c . . . 46(2) ?
C501 H501c C501' . . . 62(3) ?
C501 H501c H501'b . . . 118.7(16) ?
C501 H501c H501'c . . . 44.7(17) ?
C501' H501c H501'b . . . 62.8(18) ?
C501' H501c H501'c . . . 65.2(15) ?
H501'b H501c H501'c . . . 123.985(8) ?
C502 H502a C502' . . . 121(6) ?
C502 H502a S5' . . . 75.3(15) ?
C502' H502a S5' . . . 152(5) ?
S5 H501'a C501' . . . 68(2) ?
C501' H501'b H501c . . . 59.5(19) ?
C501 H501'c C501' . . . 72(3) ?
C501 H501'c H501b . . . 75(2) ?
C501 H501'c H501c . . . 80(2) ?
C501' H501'c H501b . . . 139(2) ?
C501' H501'c H501c . . . 62.9(18) ?
H501b H501'c H501c . . . 133.182(9) ?

loop_
_geom_bond_atom_site_label_1
_geom_bond_atom_site_label_2
_geom_bond_site_symmetry_1
_geom_bond_site_symmetry_2
_geom_bond_distance
_geom_bond_publ_flag
Pt1 P11 . . 2.279(4) ?
Pt1 P12 . . 2.295(2) ?
Pt1 C11 . . 2.027(8) ?
Pt1 C24 . '2 655' 1.995(13) ?
Pt2 C14 . . 2.019(8) ?
Pt2 P21 . . 2.282(2) ?
Pt2 P22 . . 2.285(4) ?
Pt2 C21 . . 1.997(12) ?
P11 C111 . . 1.845(11) ?
P11 C1111 . . 1.809(11) ?
P11 C1121 . . 1.763(13) ?
C111 C121 . . 1.48(2) ?
C111 H111a . . .983(17) ?
C111 H111b . . .962(12) ?
C1111 C1112 . . 1.404(18) ?
C1111 C1116 . . 1.39(2) ?
C1112 C1113 . . 1.387(17) ?
C1112 H1112 . . .959(14) ?
C1113 C1114 . . 1.34(2) ?
C1113 H1113 . . .963(15) ?
C1114 C1115 . . 1.35(2) ?
C1114 H1114 . . .985(14) ?
C1115 C1116 . . 1.431(19) ?
C1115 H1115 . . .987(17) ?
C1116 H1116 . . .988(15) ?
C1121 C1122 . . 1.410(16) ?
C1121 C1126 . . 1.36(2) ?
C1125 C1126 . . 1.40(3) ?
C1125 C1124 . . 1.31(2) ?
C1125 H1125 . . 1.00(2) ?
C1122 C1123 . . 1.37(2) ?
C1122 H1122 . . .992(18) ?
C1126 H1126 . . 1.002(14) ?
C1124 C1123 . . 1.37(3) ?
C1124 H1124 . . .980(18) ?
C1123 H1123 . . 1.021(15) ?
P12 C121 . . 1.827(16) ?
P12 C1211 . . 1.806(11) ?
P12 C1221 . . 1.822(10) ?
C121 H121a . . .954(10) ?
C121 H121b . . .971(12) ?
C1211 C1212 . . 1.400(19) ?
C1211 C1216 . . 1.396(16) ?
C1212 C1213 . . 1.385(17) ?
C1212 H1212 . . .967(11) ?
C1213 C1214 . . 1.364(17) ?
C1213 H1213 . . .971(15) ?
C1214 C1215 . . 1.35(2) ?
C1214 H1214 . . .964(13) ?
C1215 C1216 . . 1.39(2) ?
C1215 H1215 . . .987(12) ?
C1216 H1216 . . .967(16) ?
C1221 C1222 . . 1.351(18) ?
C1221 C1226 . . 1.417(14) ?
C1222 C1223 . . 1.372(16) ?
C1222 H1222 . . .968(9) ?
C1223 C1224 . . 1.396(15) ?
C1223 H1223 . . .994(15) ?
C1224 C1225 . . 1.35(2) ?
C1224 H1224 . . .959(11) ?
C1225 C1226 . . 1.388(18) ?
C1225 H1225 . . .965(12) ?
C1226 H1226 . . .980(16) ?
C11 C12 . . 1.173(11) ?
C12 C13 . . 1.402(11) ?
C13 C14 . . 1.215(11) ?
P21 C211 . . 1.855(12) ?
P21 C2111 . . 1.835(10) ?
P21 C2121 . . 1.856(9) ?
C211 C221 . . 1.500(12) ?
C211 H211a . . .969(10) ?
C211 H211b . . .963(9) ?
C2111 C2112 . . 1.366(14) ?
C2111 C2116 . . 1.389(12) ?
C2112 C2113 . . 1.372(16) ?
C2112 H2112 . . .971(9) ?
C2113 C2114 . . 1.369(13) ?
C2113 H2113 . . .967(11) ?
C2114 C2115 . . 1.372(15) ?
C2114 H2114 . . .969(11) ?
C2115 C2116 . . 1.384(15) ?
C2115 H2115 . . .961(9) ?
C2116 H2116 . . .972(10) ?
C2121 C2122 . . 1.378(18) ?
C2121 C2126 . . 1.370(15) ?
C2122 C2123 . . 1.403(13) ?
C2122 H2122 . . .964(10) ?
C2123 C2124 . . 1.359(18) ?
C2123 H2123 . . .971(15) ?
C2124 C2125 . . 1.38(2) ?
C2124 H2124 . . .941(10) ?
C2125 C2126 . . 1.428(15) ?
C2125 H2125 . . .972(12) ?
C2126 H2126 . . .964(13) ?
P22 C221 . . 1.833(10) ?
P22 C2211 . . 1.807(14) ?
P22 C2221 . . 1.801(9) ?
C221 H221a . . .962(11) ?
C221 H221b . . .963(13) ?
C2211 C2212 . . 1.23(3) ?
C2211 C2216 . . 1.46(3) ?
C2211 C2212' . . 1.55(3) ?
C2211 C2216' . . 1.27(4) ?
C2212 C2213 . . 1.41(5) ?
C2212 C2212' . . 1.17(3) ?
C2212 C2213' . . 1.93(4) ?
C2212 C2216' . . 1.72(5) ?
C2212 H2212 . . .93(3) ?
C2213 C2214 . . 1.34(5) ?
C2213 C2212' . . 1.90(5) ?
C2213 C2213' . . 1.42(4) ?
C2213 C2214' . . 1.38(5) ?
C2213 C2215' . . 1.67(5) ?
C2213 H2213 . . 1.00(3) ?
C2214 C2215 . . 1.40(4) ?
C2214 C2213' . . 1.82(5) ?
C2214 C2214' . . .80(4) ?
C2214 C2215' . . .81(4) ?
C2214 C2216' . . 1.95(4) ?
C2214 H2214 . . .98(3) ?
C2214 H2215' . . 1.38(2) ?
C2215 C2216 . . 1.36(4) ?
C2215 C2214' . . 1.87(5) ?
C2215 C2215' . . 1.00(4) ?
C2215 C2216' . . 1.67(5) ?
C2215 H2215 . . .91(4) ?
C2216 C2215' . . 1.72(4) ?
C2216 C2216' . . 1.13(3) ?
C2216 H2216 . . .98(3) ?
C2212' C2213' . . 1.43(5) ?
C2212' H2212 . . 1.46(2) ?
C2212' H2212' . . 1.05(3) ?
C2213' C2214' . . 1.26(6) ?
C2213' H2213' . . .90(3) ?
C2214' C2215' . . 1.55(4) ?
C2214' H2214 . . 1.12(3) ?
C2214' H2214' . . .98(3) ?
C2215' C2216' . . 1.29(5) ?
C2215' H2215' . . 1.03(4) ?
C2216' H2216' . . .98(3) ?
C2221 C2222 . . 1.384(17) ?
C2221 C2226 . . 1.345(18) ?
C2222 C2223 . . 1.379(16) ?
C2222 H2222 . . .997(14) ?
C2223 C2224 . . 1.35(2) ?
C2223 H2223 . . .979(15) ?
C2224 C2225 . . 1.37(2) ?
C2224 H2224 . . .982(12) ?
C2225 C2226 . . 1.425(16) ?
C2225 H2225 . . .965(15) ?
C2226 H2226 . . .980(12) ?
C21 C22 . . 1.242(18) ?
C22 C23 . . 1.377(18) ?
C23 C24 . . 1.208(18) ?
C101 S1 . . 1.742(17) ?
C101 H101a . . .98(2) ?
C101 H101b . . 1.00(2) ?
C101 H101c . . .925(18) ?
C102 S1 . . 1.76(2) ?
C102 H102a . . .97(2) ?
C102 H102b . . .921(19) ?
C102 H102c . . .96(2) ?
S1 O1 . . 1.407(13) ?
C201 S2 . . 1.760(18) ?
C201 H201a . . .925(17) ?
C201 H201b . . .96(2) ?
C201 H201c . . 1.019(18) ?
C202 S2 . . 1.731(17) ?
C202 H202a . . .95(2) ?
C202 H202b . . .92(2) ?
C202 H202c . . 1.04(2) ?
S2 O2 . . 1.482(11) ?
C301 S3 . . 1.78(2) ?
C301 H301a . . .93(3) ?
C301 H301b . . .89(4) ?
C301 H301c . . 1.06(4) ?
C302 S3 . . 1.71(3) ?
C302 H302a . . .99(3) ?
C302 H302b . . 1.00(3) ?
C302 H302c . . .91(2) ?
S3 O3 . . 1.52(2) ?
C401 S4 . . 1.97(4) ?
C401 C401' . . 1.34(4) ?
C401 S4' . . 1.76(4) ?
C401 H401a . . .96(3) ?
C401 H401b . . .96(3) ?
C401 H401c . . 1.01(4) ?
C401 H401'b . . .89(3) ?
C402 S4 . . 1.26(7) ?
C402 C402' . . 1.48(7) ?
C402 S4' . . 2.02(7) ?
C402 H402a . . 1.13(5) ?
C402 H402b . . .87(7) ?
C402 H402c . . 1.01(6) ?
C402 H402'a . . 1.31(6) ?
S4 C401' . . 2.00(3) ?
S4 C402' . . 1.78(3) ?
S4 S4' . . .958(15) ?
S4 O4 . . 1.609(16) ?
C401' S4' . . 1.77(4) ?
C401' H401b . . .91(4) ?
C401' H401'a . . .93(3) ?
C401' H401'b . . 1.04(4) ?
C401' H401'c . . .89(4) ?
C402' S4' . . 1.95(4) ?
C402' H402a . . .89(5) ?
C402' H402'a . . .95(4) ?
C402' H402'b . . .95(4) ?
C402' H402'c . . .99(5) ?
S4' O4 . . 1.339(18) ?
C501 S5 . . 1.82(4) ?
C501 C501' . . 1.00(5) ?
C501 S5' . . 1.76(3) ?
C501 H501a . . .95(4) ?
C501 H501b . . .96(2) ?
C501 H501c . . 1.00(3) ?
C501 H501'c . . .71(3) ?
C502 S5 . . 1.74(3) ?
C502 C502' . . 1.53(7) ?
C502 S5' . . 1.50(3) ?
C502 H502a . . .94(3) ?
C502 H502b . . .95(3) ?
C502 H502c . . .91(3) ?
S5 O5 . . 1.51(4) ?
S5 C501' . . 1.53(4) ?
S5 S5' . . 1.15(3) ?
S5 O5' . . 1.57(5) ?
S5 H501'a . . 1.61(2) ?
O5 S5' . . 2.10(3) ?
O5 O5' . . 1.14(5) ?
C501' S5' . . 1.78(3) ?
C501' H501c . . .94(3) ?
C501' H501'a . . .99(4) ?
C501' H501'b . . .97(3) ?
C501' H501'c . . .96(3) ?
C502' S5' . . 2.19(5) ?
C502' H502a . . .82(5) ?
C502' H502'a . . 1.18(7) ?
C502' H502'b . . .80(7) ?
C502' H502'c . . .87(6) ?
S5' O5' . . 1.44(4) ?
S5' H501a . . 1.782(11) ?
S5' H502a . . 1.431(9) ?
H401b H401'b . . .21601(2) ?
H402a H402'c . . .54710(6) ?
H402c H402'a . . .82508(13) ?
H501b H501'c . . .85694(12) ?
H501c H501'b . . .92285(11) ?
H501c H501'c . . .83343(12) ?

loop_
_geom_contact_atom_site_label_1
_geom_contact_atom_site_label_2
_geom_contact_distance
_geom_contact_site_symmetry_1
_geom_contact_site_symmetry_2
_geom_contact_publ_flag
Pt1 C111 3.334(14) . . ?
Pt1 C1111 3.514(12) . . ?
Pt1 C1112 3.653(12) . . ?
Pt1 C1121 3.423(15) . . ?
Pt1 C1122 3.885(18) . . ?
Pt1 C121 3.310(12) . . ?
Pt1 C1211 3.575(9) . . ?
Pt1 C1221 3.424(8) . . ?
Pt1 C1222 3.624(10) . . ?
Pt1 C12 3.198(8) . . ?
Pt1 C23 3.203(12) . '2 655' ?
Pt1 H1112 3.0564(5) . . ?
Pt1 H121b 3.5187(7) . . ?
Pt1 H1222 3.1287(6) . . ?
Pt1 H2225 3.2759(6) . '2 755' ?
Pt1 H101b 3.5312(6) . . ?
Pt1 H102c 3.0790(5) . . ?
Pt2 C13 3.233(8) . . ?
Pt2 C211 3.342(10) . . ?
Pt2 C2111 3.456(9) . . ?
Pt2 C2112 3.548(10) . . ?
Pt2 C2121 3.584(7) . . ?
Pt2 C221 3.306(11) . . ?
Pt2 C2211 3.513(15) . . ?
Pt2 C2212 3.78(3) . . ?
Pt2 C2212' 3.60(3) . . ?
Pt2 C2221 3.483(12) . . ?
Pt2 C22 3.237(13) . . ?
Pt2 H1113 3.1978(5) . '2 755' ?
Pt2 H2112 2.9504(6) . . ?
Pt2 H221a 3.5340(5) . . ?
Pt2 H2212 3.3207(7) . . ?
Pt2 H2212' 2.9105(5) . . ?
P11 C1112 2.765(12) . . ?
P11 C1116 2.816(14) . . ?
P11 C1122 2.740(14) . . ?
P11 C1126 2.79(2) . . ?
P11 P12 3.089(5) . . ?
P11 C121 2.723(11) . . ?
P11 H111a 2.376(3) . . ?
P11 H111b 2.377(2) . . ?
C111 C1111 2.834(16) . . ?
C111 C1121 2.905(15) . . ?
C111 P12 2.691(18) . . ?
C111 H121a 2.039(13) . . ?
C111 H121b 2.022(13) . . ?
C1111 C1113 2.438(17) . . ?
C1111 C1114 2.777(18) . . ?
C1111 C1115 2.411(19) . . ?
C1111 C1121 2.852(15) . . ?
C1111 H1112 2.044(13) . . ?
C1111 H1116 2.078(13) . . ?
C1112 C1114 2.35(2) . . ?
C1112 C1115 2.72(2) . . ?
C1112 C1116 2.40(2) . . ?
C1112 H1113 2.060(12) . . ?
C1113 C1115 2.35(2) . . ?
C1113 C1116 2.80(2) . . ?
C1113 H1112 2.040(14) . . ?
C1113 H1114 2.028(15) . . ?
C1114 C1116 2.43(2) . . ?
C1114 H1113 1.996(18) . . ?
C1114 H1115 2.041(18) . . ?
C1115 H1114 2.006(16) . . ?
C1115 H1116 2.117(15) . . ?
C1116 H1115 2.087(13) . . ?
C1121 C1125 2.43(3) . . ?
C1121 C1124 2.80(2) . . ?
C1121 C1123 2.421(18) . . ?
C1121 H1122 2.068(10) . . ?
C1121 H1126 2.040(11) . . ?
C1125 C1122 2.73(3) . . ?
C1125 C1123 2.32(3) . . ?
C1125 H1126 2.068(17) . . ?
C1125 H1124 1.953(16) . . ?
C1122 C1126 2.33(2) . . ?
C1122 C1124 2.38(3) . . ?
C1122 H1123 2.094(13) . . ?
C1126 C1124 2.34(2) . . ?
C1126 C1123 2.69(2) . . ?
C1126 H1125 2.03(2) . . ?
C1124 H1125 2.064(17) . . ?
C1124 H1123 2.049(19) . . ?
C1123 H1122 2.06(2) . . ?
C1123 H1124 2.08(2) . . ?
P12 C1212 2.776(14) . . ?
P12 C1216 2.828(13) . . ?
P12 C1222 2.754(12) . . ?
P12 C1226 2.832(10) . . ?
P12 H121a 2.329(3) . . ?
P12 H121b 2.331(4) . . ?
C121 C1211 2.91(2) . . ?
C121 C1221 2.923(19) . . ?
C121 H111a 2.026(15) . . ?
C121 H111b 2.014(13) . . ?
C121 H1216 2.662(13) . . ?
C1211 C1213 2.415(19) . . ?
C1211 C1214 2.805(17) . . ?
C1211 C1215 2.418(16) . . ?
C1211 C1221 2.855(14) . . ?
C1211 H1212 2.065(12) . . ?
C1211 H1216 2.047(11) . . ?
C1212 C1214 2.399(16) . . ?
C1212 C1215 2.739(17) . . ?
C1212 C1216 2.38(2) . . ?
C1212 H1213 2.049(13) . . ?
C1213 C1215 2.33(2) . . ?
C1213 C1216 2.73(2) . . ?
C1213 H1212 2.041(12) . . ?
C1213 H1214 2.026(11) . . ?
C1214 C1216 2.39(2) . . ?
C1214 H1213 2.016(14) . . ?
C1214 H1215 2.012(14) . . ?
C1215 H1214 2.020(16) . . ?
C1215 H1216 2.052(16) . . ?
C1216 H1215 2.065(13) . . ?
C1221 C1223 2.373(18) . . ?
C1221 C1224 2.789(15) . . ?
C1221 C1225 2.416(13) . . ?
C1221 H1222 2.019(12) . . ?
C1221 H1226 2.083(11) . . ?
C1222 C1224 2.407(13) . . ?
C1222 C1225 2.741(15) . . ?
C1222 C1226 2.383(18) . . ?
C1222 H1223 2.068(12) . . ?
C1223 C1225 2.36(2) . . ?
C1223 C1226 2.75(2) . . ?
C1223 H1222 2.022(10) . . ?
C1223 H1224 2.091(10) . . ?
C1223 H502b 2.419(15) . '2 655' ?
C1224 C1226 2.40(2) . . ?
C1224 H1223 2.059(13) . . ?
C1224 H1225 2.032(14) . . ?
C1225 H1224 1.988(16) . . ?
C1225 H1226 2.075(16) . . ?
C1226 H1225 2.016(10) . . ?
C11 C13 2.574(11) . . ?
C11 C24 2.792(15) . '2 655' ?
C12 C14 2.617(11) . . ?
C14 C21 2.855(14) . . ?
P21 C2112 2.775(11) . . ?
P21 C2116 2.810(10) . . ?
P21 C2122 2.765(11) . . ?
P21 C2126 2.821(9) . . ?
P21 P22 3.092(4) . . ?
P21 C221 2.710(12) . . ?
P21 C21 3.085(11) . . ?
P21 H211a 2.359(3) . . ?
P21 H211b 2.358(3) . . ?
C211 C2111 2.895(17) . . ?
C211 C2121 2.978(16) . . ?
C211 P22 2.717(8) . . ?
C211 H2126 2.686(8) . . ?
C211 H221a 2.041(8) . . ?
C211 H221b 2.048(10) . . ?
C2111 C2113 2.366(16) . . ?
C2111 C2114 2.759(15) . . ?
C2111 C2115 2.399(13) . . ?
C2111 C2121 2.919(13) . . ?
C2111 H2112 2.028(9) . . ?
C2111 H2116 2.054(8) . . ?
C2112 C2114 2.390(14) . . ?
C2112 C2115 2.756(12) . . ?
C2112 C2116 2.383(12) . . ?
C2112 H2113 2.027(11) . . ?
C2113 C2115 2.366(14) . . ?
C2113 C2116 2.735(15) . . ?
C2113 H2112 2.049(11) . . ?
C2113 H2114 2.036(11) . . ?
C2114 C2116 2.386(16) . . ?
C2114 H2113 2.028(9) . . ?
C2114 H2115 2.024(9) . . ?
C2115 H2114 2.042(11) . . ?
C2115 H2116 2.055(11) . . ?
C2116 H2115 2.048(10) . . ?
C2121 C2123 2.400(17) . . ?
C2121 C2124 2.781(13) . . ?
C2121 C2125 2.384(13) . . ?
C2121 H2122 2.038(12) . . ?
C2121 H2126 2.052(12) . . ?
C2122 C2124 2.405(13) . . ?
C2122 C2125 2.748(16) . . ?
C2122 C2126 2.404(18) . . ?
C2122 H2123 2.049(11) . . ?
C2123 C2125 2.36(2) . . ?
C2123 C2126 2.79(2) . . ?
C2123 H2122 2.068(10) . . ?
C2123 H2124 2.018(10) . . ?
C2124 C2126 2.459(17) . . ?
C2124 H2123 2.033(15) . . ?
C2124 H2125 2.056(15) . . ?
C2125 H2124 2.024(14) . . ?
C2125 H2126 2.095(13) . . ?
C2126 H2125 2.066(9) . . ?
P22 C2212 2.65(3) . . ?
P22 C2216 2.79(3) . . ?
P22 C2212' 2.84(3) . . ?
P22 C2216' 2.80(4) . . ?
P22 C2222 2.740(11) . . ?
P22 C2226 2.776(12) . . ?
P22 H221a 2.343(3) . . ?
P22 H221b 2.344(3) . . ?
P22 H2212 2.763(3) . . ?
C221 C2211 2.862(16) . . ?
C221 C2221 2.932(12) . . ?
C221 H211a 2.061(9) . . ?
C221 H211b 2.070(8) . . ?
C221 H2216 2.598(13) . . ?
C2211 C2213 2.30(3) . . ?
C2211 C2214 2.66(3) . . ?
C2211 C2215 2.45(4) . . ?
C2211 C2213' 2.54(4) . . ?
C2211 C2214' 2.91(3) . . ?
C2211 C2215' 2.27(4) . . ?
C2211 C2221 2.845(16) . . ?
C2211 H2212 1.894(13) . . ?
C2211 H2216 2.142(13) . . ?
C2211 H2212' 2.232(14) . . ?
C2211 H2216' 1.932(14) . . ?
C2212 C2214 2.35(4) . . ?
C2212 C2215 2.81(5) . . ?
C2212 C2216 2.36(4) . . ?
C2212 C2214' 2.46(4) . . ?
C2212 C2215' 2.26(5) . . ?
C2212 H2213 2.07(3) . . ?
C2212 H2212' 1.88(3) . . ?
C2212 H2213' 2.67(2) . . ?
C2212 H2216' 2.54(3) . . ?
C2212 H401'c 2.64(3) . '2 655' ?
C2213 C2215 2.44(5) . . ?
C2213 C2216 2.73(4) . . ?
C2213 C2216' 2.05(4) . . ?
C2213 H2212 2.01(4) . . ?
C2213 H2214 1.99(5) . . ?
C2213 H2213' 2.16(3) . . ?
C2213 H2214' 2.19(4) . . ?
C2213 H2215' 2.35(4) . . ?
C2214 C2216 2.31(3) . . ?
C2214 C2212' 2.61(4) . . ?
C2214 H2213 2.08(3) . . ?
C2214 H2215 2.01(2) . . ?
C2214 H2213' 2.57(3) . . ?
C2214 H2214' 1.50(2) . . ?
C2215 C2212' 2.92(6) . . ?
C2215 C2213' 2.58(6) . . ?
C2215 C402' 2.83(4) . '1 556' ?
C2215 H2214 2.04(3) . . ?
C2215 H2216 2.02(3) . . ?
C2215 H2214' 2.50(3) . . ?
C2215 H2215' 1.59(3) . . ?
C2215 H2216' 2.21(3) . . ?
C2215 H402'b 2.48(3) . '1 556' ?
C2215 H402'c 2.46(3) . '1 556' ?
C2216 C2212' 2.49(4) . . ?
C2216 C2213' 2.87(4) . . ?
C2216 C2214' 2.72(4) . . ?
C2216 C402' 2.75(4) . '1 556' ?
C2216 H221b 2.58(3) . . ?
C2216 H2215 2.05(3) . . ?
C2216 H2215' 2.51(3) . . ?
C2216 H2216' 1.58(2) . . ?
C2216 H402'b 1.99(2) . '1 556' ?
C2216 H502c 2.43(3) . '1 655' ?
C2212' C2213' 2.49(4) . '2 656' ?
C2212' C2214' 2.41(5) . . ?
C2212' C2215' 2.69(5) . . ?
C2212' C2216' 2.37(4) . . ?
C2212' H2213 2.44(3) . . ?
C2212' H2213' 1.83(2) . '2 656' ?
C2212' H2213' 1.98(3) . . ?
C2213' C2213' 2.19(4) . '2 656' ?
C2213' C2215' 2.32(5) . . ?
C2213' C2216' 2.73(4) . . ?
C2213' H2212 2.39(4) . . ?
C2213' H2213 1.76(3) . . ?
C2213' H2214 2.36(4) . . ?
C2213' H2212' 2.54(3) . '2 656' ?
C2213' H2212' 2.23(5) . . ?
C2213' H2213' 1.73(3) . '2 656' ?
C2213' H2214' 1.97(5) . . ?
C2214' C2216' 2.51(4) . . ?
C2214' H2213 1.88(2) . . ?
C2214' H2215 2.40(3) . . ?
C2214' H2212' 2.59(2) . '2 656' ?
C2214' H2213' 1.87(4) . . ?
C2214' H2213' 2.64(3) . '2 656' ?
C2214' H2215' 2.14(3) . . ?
C2215' H2213 2.57(3) . . ?
C2215' H2214 1.62(4) . . ?
C2215' H2215 1.75(3) . . ?
C2215' H2216 2.57(3) . . ?
C2215' H2214' 2.28(3) . . ?
C2215' H2216' 1.94(3) . . ?
C2216' H2212 2.60(4) . . ?
C2216' H2215 2.51(4) . . ?
C2216' H2216 1.92(3) . . ?
C2216' H2215' 2.03(4) . . ?
C2221 C2223 2.410(16) . . ?
C2221 C2224 2.752(15) . . ?
C2221 C2225 2.420(17) . . ?
C2221 H2222 2.061(12) . . ?
C2221 H2226 2.014(12) . . ?
C2222 C2224 2.352(18) . . ?
C2222 C2225 2.76(2) . . ?
C2222 C2226 2.35(2) . . ?
C2222 H2223 2.062(10) . . ?
C2223 C2225 2.39(2) . . ?
C2223 C2226 2.746(19) . . ?
C2223 H2222 2.063(13) . . ?
C2223 H2224 2.013(14) . . ?
C2224 C2226 2.381(16) . . ?
C2224 H2223 2.031(17) . . ?
C2224 H2225 2.052(17) . . ?
C2225 H2224 2.039(13) . . ?
C2225 H2226 2.084(12) . . ?
C2226 H2225 2.094(12) . . ?
C21 C23 2.618(17) . . ?
C22 C24 2.584(18) . . ?
C22 H2122 2.634(9) . . ?
C101 C102 2.60(3) . . ?
C101 O1 2.57(2) . . ?
C102 O1 2.59(2) . . ?
S1 H101a 2.291(5) . . ?
S1 H101b 2.295(4) . . ?
S1 H101c 2.289(4) . . ?
S1 H102a 2.262(5) . . ?
S1 H102b 2.260(5) . . ?
S1 H102c 2.266(4) . . ?
O1 H102b 2.629(11) . '2 665' ?
C201 C202 2.63(3) . . ?
C201 O2 2.61(2) . . ?
C202 O2 2.618(17) . . ?
S2 H201a 2.308(4) . . ?
S2 H201b 2.309(4) . . ?
S2 H201c 2.309(5) . . ?
S2 H202a 2.279(4) . . ?
S2 H202b 2.282(3) . . ?
S2 H202c 2.282(4) . . ?
O2 C401 2.96(4) . '2 655' ?
O2 H401c 1.983(13) . '2 655' ?
O2 H402b 2.398(14) . '2 655' ?
O2 H501b 2.393(10) . . ?
C301 C302 2.54(4) . . ?
C301 O3 2.55(4) . . ?
C301 H302c 2.65(3) . . ?
C302 O3 2.53(3) . . ?
C302 C402 2.87(7) . '2 655' ?
C302 H301b 2.63(2) . . ?
C302 H301c 2.66(3) . . ?
C302 H402b 2.37(3) . '2 655' ?
C302 H402c 2.57(3) . '2 655' ?
S3 H301a 2.294(6) . . ?
S3 H301b 2.306(5) . . ?
S3 H301c 2.302(7) . . ?
S3 H302a 2.258(7) . . ?
S3 H302b 2.251(6) . . ?
S3 H302c 2.256(7) . . ?
O3 H121a 2.372(17) . '2 665' ?
O3 H2124 2.334(18) . '2 556' ?
O3 H302c 2.662(18) . . ?
O3 H502'c 2.50(2) . '2 556' ?
C401 C402 2.31(7) . . ?
C401 C402' 2.72(5) . . ?
C401 H402a 2.38(3) . . ?
C401 H402b 2.36(3) . . ?
C401 H401'a 1.81(3) . . ?
C401 H401'c 2.07(3) . . ?
C401 H402'c 2.57(3) . . ?
C402 C401' 2.85(6) . . ?
C402 O4 2.77(7) . . ?
C402 H302a 2.58(6) . '2 655' ?
C402 H302c 2.37(6) . '2 655' ?
C402 H401c 2.41(6) . . ?
C402 H402'b 2.43(6) . . ?
C402 H402'c 1.68(5) . . ?
S4 H1215 2.766(8) . '1 545' ?
S4 H401a 2.526(7) . . ?
S4 H401b 2.526(8) . . ?
S4 H401c 2.529(9) . . ?
S4 H402a 1.909(7) . . ?
S4 H402b 1.912(9) . . ?
S4 H402c 1.909(8) . . ?
S4 H401'a 2.110(7) . . ?
S4 H401'b 2.552(8) . . ?
S4 H401'c 2.696(7) . . ?
S4 H402'a 1.951(7) . . ?
S4 H402'b 2.548(6) . . ?
S4 H402'c 2.332(6) . . ?
C401' O4 2.56(4) . . ?
C401' H2212 2.50(4) . '2 655' ?
C401' H401a 2.11(3) . . ?
C401' H401c 2.03(4) . . ?
C402' O4 2.66(4) . . ?
C402' H2215 2.55(4) . '1 554' ?
C402' H2216 2.35(3) . '1 554' ?
C402' H402b 2.20(4) . . ?
C402' H402c 1.61(4) . . ?
C402' H502'a 2.01(4) . '1 654' ?
S4' H2213 2.682(15) . '2 655' ?
S4' H401a 2.072(13) . . ?
S4' H401b 2.202(13) . . ?
S4' H401c 2.617(15) . . ?
S4' H402a 2.227(14) . . ?
S4' H402b 2.642(15) . . ?
S4' H402c 2.682(13) . . ?
S4' H401'a 2.287(11) . . ?
S4' H401'b 2.287(13) . . ?
S4' H401'c 2.278(11) . . ?
S4' H402'a 2.471(13) . . ?
S4' H402'b 2.467(11) . . ?
S4' H402'c 2.473(13) . . ?
O4 H1123 2.462(9) . '2 655' ?
O4 H1215 2.497(10) . '1 545' ?
O4 H211a 2.645(10) . '1 554' ?
O4 H2126 2.432(14) . '1 554' ?
O4 H2213 2.424(11) . '2 655' ?
C501 C502 2.99(4) . . ?
C501 O5 2.71(4) . . ?
C501 O5' 2.24(5) . . ?
C501 H501'a 1.85(4) . . ?
C501 H501'b 1.65(3) . . ?
C502 O5 2.80(3) . . ?
C502 C501' 2.52(3) . . ?
C502 O5' 2.57(5) . . ?
C502 H1223 2.36(3) . '2 655' ?
C502 H221b 2.65(3) . '1 455' ?
C502 H2216 2.42(3) . '1 455' ?
C502 H501'a 2.68(2) . . ?
C502 H502'a 1.91(2) . . ?
C502 H502'b 1.86(3) . . ?
C502 H502'c 2.07(3) . . ?
S5 C502' 2.99(6) . . ?
S5 H501a 2.34(2) . . ?
S5 H501b 2.361(16) . . ?
S5 H501c 2.392(18) . . ?
S5 H502a 2.188(19) . . ?
S5 H502b 2.247(17) . . ?
S5 H502c 2.166(15) . . ?
S5 H501'b 2.36(2) . . ?
S5 H501'c 2.083(16) . . ?
O5 C501' 2.84(4) . . ?
O5 H2216' 2.62(3) . '1 455' ?
C501' O5' 2.63(5) . . ?
C501' H501a 1.78(4) . . ?
C501' H501b 1.70(3) . . ?
C501' H502b 2.46(2) . . ?
C502' H402'a 2.63(6) . '1 456' ?
C502' H502b 1.84(7) . . ?
C502' H502c 1.97(7) . . ?
S5' H501b 2.554(9) . . ?
S5' H501c 2.366(11) . . ?
S5' H502b 2.027(12) . . ?
S5' H502c 2.228(12) . . ?
S5' H501'a 2.351(14) . . ?
S5' H501'b 2.356(12) . . ?
S5' H501'c 2.327(10) . . ?
S5' H502'b 2.202(10) . . ?
S5' H502'c 2.651(9) . . ?
O5' H2215 2.39(4) . '2 656' ?
O5' H501a 2.26(4) . . ?
O5' H501b 2.56(3) . . ?
O5' H502a 2.45(3) . . ?
H111a H111b 1.5514(2) . . ?
H111a H1126 2.1867(3) . . ?
H111a H121a 2.3691(3) . . ?
H111a H121b 2.2907(3) . . ?
H111b H121a 2.2931(2) . . ?
H1112 H1113 2.3653(3) . . ?
H1113 H1114 2.3180(2) . . ?
H1114 H1115 2.3087(3) . . ?
H1125 H1126 2.2897(3) . . ?
H1125 H1124 2.3300(2) . . ?
H1124 H1123 2.3866(4) . . ?
H121a H121b 1.55122(19) . . ?
H121a H1226 2.1842(3) . . ?
H121b H1216 2.3310(2) . . ?
H1212 H1213 2.3432(3) . . ?
H1213 H1214 2.3108(4) . . ?
H1214 H1215 2.3142(2) . . ?
H1215 H1216 2.3700(3) . . ?
H1222 H1223 2.3500(3) . . ?
H1223 H502b 1.4270(2) . '2 655' ?
H1224 H1225 2.2996(4) . . ?
H1225 H1226 2.3346(3) . . ?
H211a H211b 1.5513(2) . . ?
H211a H2126 2.2525(3) . . ?
H211a H221b 2.3490(4) . . ?
H211b H221a 2.3474(3) . . ?
H2112 H2113 2.3435(3) . . ?
H2113 H2114 2.3317(3) . . ?
H2114 H2115 2.3345(4) . . ?
H2115 H2116 2.3665(3) . . ?
H2122 H2123 2.3542(3) . . ?
H2123 H2124 2.3467(4) . . ?
H2124 H2125 2.3451(3) . . ?
H2125 H2126 2.3747(3) . . ?
H221a H221b 1.5514(2) . . ?
H221a H2226 2.2105(2) . . ?
H221b H2216 1.8948(3) . . ?
H221b H402'b 2.3219(3) . '1 556' ?
H221b H502c 1.9771(2) . '1 655' ?
H2212 H2213 2.2916(3) . . ?
H2212 H2212' 1.61169(16) . . ?
H2212 H401b 2.2841(3) . '2 655' ?
H2212 H401'c 1.9032(2) . '2 655' ?
H2213 H2214 2.3639(3) . . ?
H2213 H2213' 2.1303(2) . . ?
H2213 H2214' 2.3480(4) . . ?
H2214 H2215 2.2873(3) . . ?
H2214 H2214' 1.00569(14) . . ?
H2214 H2215' 1.5871(2) . . ?
H2215 H2216 2.3891(3) . . ?
H2215 H2215' 1.8866(2) . . ?
H2215 H402'c 1.9016(3) . '1 556' ?
H2216 H2216' 1.9062(2) . . ?
H2216 H402'b 1.47375(18) . '1 556' ?
H2216 H502c 1.5285(2) . '1 655' ?
H2212' H2213' 2.1209(4) . '2 656' ?
H2212' H2214' 2.2489(2) . '2 656' ?
H2212' H401a 2.3482(2) . '2 655' ?
H2213' H2213' 1.6803(3) . '2 656' ?
H2213' H2214' 2.2073(2) . . ?
H2215' H2216' 2.2869(3) . . ?
H2215' H301b 2.3756(3) . '1 655' ?
H2222 H2223 2.3770(3) . . ?
H2223 H2224 2.3105(3) . . ?
H2224 H2225 2.3634(3) . . ?
H2225 H201a 2.3668(3) . '1 655' ?
H101a H101b 1.5516(2) . . ?
H101a H101c 1.55152(18) . . ?
H101b H101c 1.5513(3) . . ?
H102a H102b 1.55138(19) . . ?
H102a H102c 1.5512(2) . . ?
H102b H102c 1.5515(3) . . ?
H201a H201b 1.5515(2) . . ?
H201a H201c 1.55127(16) . . ?
H201b H201c 1.5514(2) . . ?
H202a H202b 1.5514(2) . . ?
H202a H202c 1.5515(2) . . ?
H202b H202c 1.5514(2) . . ?
H301a H301b 1.55111(16) . . ?
H301a H301c 1.55123(15) . . ?
H301b H301c 1.5513(3) . . ?
H302a H302b 1.5513(2) . . ?
H302a H302c 1.55137(16) . . ?
H302a H402b 2.1605(2) . '2 655' ?
H302a H402c 2.2945(3) . '2 655' ?
H302b H302c 1.5514(3) . . ?
H302c H402b 2.0010(3) . '2 655' ?
H302c H402c 2.0538(2) . '2 655' ?
H401a H401b 1.55135(16) . . ?
H401a H401c 1.5513(2) . . ?
H401a H401'b 1.51242(17) . . ?
H401b H401c 1.5514(2) . . ?
H401b H401'a 1.5374(2) . . ?
H401b H401'c 1.35955(17) . . ?
H401c H402b 2.0821(3) . . ?
H401c H401'a 2.0987(3) . . ?
H401c H401'b 1.3575(2) . . ?
H402a H402b 1.5513(3) . . ?
H402a H402c 1.5513(3) . . ?
H402a H402'a 1.2482(2) . . ?
H402a H402'b 1.7245(3) . . ?
H402a H502'a 2.2707(2) . '1 654' ?
H402b H402c 1.55131(18) . . ?
H402b H402'a 2.0200(3) . . ?
H402b H402'c 2.0417(3) . . ?
H402c H402'b 2.3608(3) . . ?
H402c H402'c 2.0081(3) . . ?
H402c H502'a 2.1160(3) . '1 654' ?
H401'a H401'b 1.5513(2) . . ?
H401'a H401'c 1.54053(16) . . ?
H401'b H401'c 1.55128(19) . . ?
H402'a H402'b 1.5513(2) . . ?
H402'a H402'c 1.5513(3) . . ?
H402'a H502'a 1.5921(2) . '1 654' ?
H402'b H402'c 1.5513(2) . . ?
H402'b H502c 2.2871(3) . '1 654' ?
H402'b H502'a 1.8850(2) . '1 654' ?
H402'c H502'a 2.2164(2) . '1 654' ?
H501a H501b 1.5516(2) . . ?
H501a H501c 1.5516(2) . . ?
H501a H501'b 2.1510(2) . . ?
H501a H501'c 1.5940(3) . . ?
H501b H501c 1.5513(3) . . ?
H501b H501'a 2.2356(3) . . ?
H501b H501'b 2.3659(4) . . ?
H501c H501'a 1.7534(2) . . ?
H502a H502b 1.55126(19) . . ?
H502a H502c 1.55113(18) . . ?
H502a H502'a 1.6760(2) . . ?
H502a H502'b 1.00920(15) . . ?
H502a H502'c 1.5124(2) . . ?
H502b H502c 1.55118(19) . . ?
H502b H502'a 2.1312(3) . . ?
H502b H502'c 1.9747(4) . . ?
H502c H502'a 1.8353(3) . . ?
H502c H502'b 2.1660(3) . . ?
H501'a H501'b 1.55122(15) . . ?
H501'a H501'c 1.5512(2) . . ?
H501'b H501'c 1.5512(2) . . ?
H502'a H502'b 1.55129(18) . . ?
H502'a H502'c 1.5652(2) . . ?
H502'b H502'c 1.5652(3) . . ?

loop_
_geom_hbond_atom_site_label_D
_geom_hbond_atom_site_label_H
_geom_hbond_atom_site_label_A
_geom_hbond_site_symmetry_D
_geom_hbond_site_symmetry_H
_geom_hbond_site_symmetry_A
_geom_hbond_distance_DH
_geom_hbond_distance_HA
_geom_hbond_distance_DA
_geom_hbond_angle_DHA
_geom_hbond_publ_flag
? ? ? ? ? ? ? ? ? ? ?

loop_
_geom_torsion_atom_site_label_1
_geom_torsion_atom_site_label_2
_geom_torsion_atom_site_label_3
_geom_torsion_atom_site_label_4
_geom_torsion_site_symmetry_1
_geom_torsion_site_symmetry_2
_geom_torsion_site_symmetry_3
_geom_torsion_site_symmetry_4
_geom_torsion
_geom_torsion_publ_flag
? ? ? ? ? ? ? ? ? ?
